data_4308317
loop_
_publ_author_name
'Geoffroy Guillemot'
'Barbara Castellano'
'Thierry Prang\'e'
'Euro Solari'
'Carlo Floriani'

_publ_section_title
;
Use of Calix[4]arenes in the Redox Chemistry of Lanthanides: the
Reduction of Dinitrogen by a Calix[4]arene-Samarium Complex
;
_journal_name_full 'Inorganic Chemistry'
_journal_page_first 5152
_journal_page_last 5154
_journal_paper_doi 10.1021/ic700787d
_journal_volume 46
_journal_year 2007
_chemical_formula_sum 'C174 H238 N2 Na O21 Sm3'
_chemical_formula_weight 3167.70
_chemical_name_systematic
;
  ?
;
_space_group_IT_number 2
_symmetry_cell_setting triclinic
_symmetry_space_group_name_Hall '-P 1'
_symmetry_space_group_name_H-M 'P -1'
_atom_sites_solution_hydrogens geom
_atom_sites_solution_primary direct
_atom_sites_solution_secondary difmap
_audit_creation_method SHELXL-97
_cell_angle_alpha 103.26(10)
_cell_angle_beta 103.37(10)
_cell_angle_gamma 114.44(10)
_cell_formula_units_Z 2
_cell_length_a 19.4710(2)
_cell_length_b 20.3400(4)
_cell_length_c 25.8840(4)
_cell_measurement_temperature 293(2)
_cell_volume 8446(13)
_computing_structure_refinement 'SHELXL-97 (Sheldrick, 1997)'
_computing_structure_solution 'SHELXS-97 (Sheldrick, 1990)'
_diffrn_ambient_temperature 293(2)
_diffrn_measured_fraction_theta_full 0.935
_diffrn_measured_fraction_theta_max 0.935
_diffrn_radiation_monochromator graphite
_diffrn_radiation_source 'fine-focus sealed tube'
_diffrn_radiation_type MoK\a
_diffrn_radiation_wavelength 0.71070
_diffrn_reflns_av_R_equivalents 0.0000
_diffrn_reflns_av_sigmaI/netI 0.1179
_diffrn_reflns_limit_h_max 20
_diffrn_reflns_limit_h_min 0
_diffrn_reflns_limit_k_max 18
_diffrn_reflns_limit_k_min -20
_diffrn_reflns_limit_l_max 25
_diffrn_reflns_limit_l_min -26
_diffrn_reflns_number 18112
_diffrn_reflns_theta_full 21.49
_diffrn_reflns_theta_max 21.49
_diffrn_reflns_theta_min 1.71
_exptl_absorpt_coefficient_mu 1.094
_exptl_crystal_density_diffrn 1.246
_exptl_crystal_density_method 'not measured'
_exptl_crystal_F_000 3322
_refine_diff_density_max 1.683
_refine_diff_density_min -1.243
_refine_diff_density_rms 0.151
_refine_ls_extinction_method none
_refine_ls_goodness_of_fit_ref 0.977
_refine_ls_hydrogen_treatment mixed
_refine_ls_matrix_type full
_refine_ls_number_parameters 1765
_refine_ls_number_reflns 18112
_refine_ls_number_restraints 138
_refine_ls_restrained_S_all 1.006
_refine_ls_R_factor_all 0.1251
_refine_ls_R_factor_gt 0.0719
_refine_ls_shift/su_max 13.797
_refine_ls_shift/su_mean 0.190
_refine_ls_structure_factor_coef Fsqd
_refine_ls_weighting_details 'calc w=1/[\s^2^(Fo^2^)+(0.1384P)^2^+0.0000P] where P=(Fo^2^+2Fc^2^)/3'
_refine_ls_weighting_scheme calc
_refine_ls_wR_factor_gt 0.1953
_refine_ls_wR_factor_ref 0.2235
_reflns_number_gt 10935
_reflns_number_total 18112
_reflns_threshold_expression >2sigma(I)
_cod_data_source_file ic700787d-file004.cif
_cod_data_source_block gg776
_cod_original_cell_volume 8446.2(2)
_cod_database_code 4308317

loop_
_symmetry_equiv_pos_as_xyz
'x, y, z'
'-x, -y, -z'

loop_
_atom_site_label
_atom_site_type_symbol
_atom_site_fract_x
_atom_site_fract_y
_atom_site_fract_z
_atom_site_U_iso_or_equiv
_atom_site_adp_type
_atom_site_occupancy
_atom_site_symmetry_multiplicity
_atom_site_calc_flag
_atom_site_refinement_flags
_atom_site_disorder_assembly
_atom_site_disorder_group
Sm1 Sm 0.18107(4) 0.31537(4) 0.21578(3) 0.0479(2) Uani 1 1 d . . .
Sm2 Sm 0.28679(5) 0.50880(4) 0.22443(3) 0.0515(3) Uani 1 1 d . . .
Sm3 Sm 0.08826(4) 0.41656(4) 0.26817(3) 0.0480(3) Uani 1 1 d . . .
Na1 Na 0.4140(5) 0.6855(4) 0.2207(3) 0.114(3) Uani 1 1 d . . .
N1 N 0.2151(6) 0.4391(5) 0.2715(4) 0.049(3) Uani 1 1 d . . .
N2 N 0.1571(7) 0.4168(6) 0.2073(4) 0.055(3) Uani 1 1 d . . .
C1C C -0.0657(8) 0.4332(7) 0.3165(5) 0.043(3) Uani 1 1 d . . .
C2C C -0.1390(8) 0.4178(7) 0.2791(5) 0.044(3) Uani 1 1 d . . .
C3C C -0.1963(8) 0.4257(7) 0.3004(7) 0.056(4) Uani 1 1 d . . .
H3C H -0.2450 0.4156 0.2748 0.067 Uiso 1 1 calc R . .
C4C C -0.1827(9) 0.4484(7) 0.3588(6) 0.054(4) Uani 1 1 d . . .
C5C C -0.1085(9) 0.4649(7) 0.3947(6) 0.053(4) Uani 1 1 d . . .
H5C H -0.0974 0.4817 0.4337 0.063 Uiso 1 1 calc R . .
C6C C -0.0486(8) 0.4581(7) 0.3764(6) 0.053(4) Uani 1 1 d . . .
O1C O -0.0103(5) 0.4249(5) 0.2981(4) 0.054(2) Uani 1 1 d . . .
C7C C -0.1544(8) 0.3953(7) 0.2156(5) 0.052(4) Uani 1 1 d . . .
H7C1 H -0.1061 0.4299 0.2108 0.063 Uiso 1 1 calc R . .
H7C2 H -0.1980 0.4035 0.1975 0.063 Uiso 1 1 calc R . .
C8C C -0.1769(8) 0.3100(7) 0.1837(5) 0.047(4) Uani 1 1 d . . .
C9C C -0.2571(8) 0.2518(8) 0.1668(5) 0.050(4) Uani 1 1 d . . .
H9C H -0.2953 0.2653 0.1734 0.060 Uiso 1 1 calc R . .
C10C C -0.2823(8) 0.1700(8) 0.1391(5) 0.048(4) Uani 1 1 d . . .
C11C C -0.2200(8) 0.1539(8) 0.1351(5) 0.051(4) Uani 1 1 d . . .
H11C H -0.2332 0.1022 0.1205 0.062 Uiso 1 1 calc R . .
C12C C -0.1403(8) 0.2103(7) 0.1516(5) 0.045(3) Uani 1 1 d . . .
C13C C -0.1197(8) 0.2896(8) 0.1731(5) 0.049(4) Uani 1 1 d . . .
O2C O -0.0420(5) 0.3475(5) 0.1807(4) 0.051(2) Uani 1 1 d . . .
C14C C -0.0755(8) 0.1862(7) 0.1491(5) 0.052(4) Uani 1 1 d . . .
H14A H -0.0279 0.2292 0.1497 0.062 Uiso 1 1 calc R . .
H14B H -0.0965 0.1431 0.1136 0.062 Uiso 1 1 calc R . .
C15C C -0.0517(8) 0.1625(8) 0.1991(6) 0.048(4) Uani 1 1 d . . .
C16C C -0.0964(8) 0.0893(8) 0.1995(6) 0.055(4) Uani 1 1 d . . .
H16C H -0.1411 0.0531 0.1666 0.065 Uiso 1 1 calc R . .
C17C C -0.0805(9) 0.0648(7) 0.2449(7) 0.052(4) Uani 1 1 d . . .
C18C C -0.0130(9) 0.1232(9) 0.2937(7) 0.060(4) Uani 1 1 d . . .
H18C H 0.0011 0.1104 0.3253 0.073 Uiso 1 1 calc R . .
C19C C 0.0353(8) 0.2009(7) 0.2977(6) 0.051(4) Uani 1 1 d . . .
C20C C 0.0161(8) 0.2207(8) 0.2493(6) 0.050(4) Uani 1 1 d . . .
O3C O 0.0657(5) 0.2905(5) 0.2494(4) 0.051(2) Uani 1 1 d . . .
C21C C 0.1025(8) 0.2622(7) 0.3530(6) 0.057(4) Uani 1 1 d . . .
H21A H 0.1436 0.3009 0.3448 0.068 Uiso 1 1 calc R . .
H21B H 0.1276 0.2385 0.3733 0.068 Uiso 1 1 calc R . .
C22C C 0.0698(8) 0.3018(7) 0.3910(5) 0.046(3) Uani 1 1 d . . .
C23C C 0.0278(8) 0.2634(8) 0.4218(6) 0.060(4) Uani 1 1 d . . .
H23C H 0.0255 0.2167 0.4215 0.072 Uiso 1 1 calc R . .
C24C C -0.0098(8) 0.2909(8) 0.4522(6) 0.054(4) Uani 1 1 d . . .
C25C C -0.0075(8) 0.3605(8) 0.4498(6) 0.056(4) Uani 1 1 d . . .
H25C H -0.0350 0.3789 0.4685 0.068 Uiso 1 1 calc R . .
C26C C 0.0339(8) 0.4033(7) 0.4208(5) 0.051(4) Uani 1 1 d . . .
C27C C 0.0772(7) 0.3742(7) 0.3942(5) 0.046(3) Uani 1 1 d . . .
O4C O 0.1302(5) 0.4215(5) 0.3719(3) 0.048(2) Uani 1 1 d . . .
C28C C 0.0315(8) 0.4760(8) 0.4191(6) 0.054(4) Uani 1 1 d . . .
H28A H 0.0758 0.5067 0.4088 0.065 Uiso 1 1 calc R . .
H28B H 0.0393 0.5068 0.4568 0.065 Uiso 1 1 calc R . .
C29C C -0.2489(9) 0.4519(8) 0.3808(6) 0.058(4) Uani 1 1 d . . .
C30C C -0.2739(14) 0.3914(14) 0.4094(12) 0.162(11) Uani 1 1 d . . .
H30A H -0.2265 0.4000 0.4380 0.243 Uiso 1 1 calc R . .
H30B H -0.2998 0.3401 0.3811 0.243 Uiso 1 1 calc R . .
H30C H -0.3108 0.3964 0.4268 0.243 Uiso 1 1 calc R . .
C31C C -0.3181(12) 0.4422(16) 0.3379(7) 0.167(12) Uani 1 1 d . . .
H31A H -0.3010 0.4832 0.3233 0.251 Uiso 1 1 calc R . .
H31B H -0.3569 0.4438 0.3545 0.251 Uiso 1 1 calc R . .
H31C H -0.3425 0.3930 0.3074 0.251 Uiso 1 1 calc R . .
C32C C -0.2083(11) 0.5316(12) 0.4308(8) 0.127(8) Uani 1 1 d . . .
H32A H -0.1625 0.5372 0.4592 0.190 Uiso 1 1 calc R . .
H32B H -0.2468 0.5337 0.4475 0.190 Uiso 1 1 calc R . .
H32C H -0.1904 0.5728 0.4165 0.190 Uiso 1 1 calc R . .
C33C C -0.3719(8) 0.1040(8) 0.1153(6) 0.059(4) Uani 1 1 d . . .
C34C C -0.4327(8) 0.1357(8) 0.1062(6) 0.071(4) Uani 1 1 d . . .
H34A H -0.4873 0.0933 0.0914 0.106 Uiso 1 1 calc R . .
H34B H -0.4254 0.1616 0.0796 0.106 Uiso 1 1 calc R . .
H34C H -0.4229 0.1716 0.1420 0.106 Uiso 1 1 calc R . .
C35C C -0.3844(10) 0.0598(9) 0.1568(7) 0.090(6) Uani 1 1 d . . .
H35A H -0.4398 0.0190 0.1424 0.135 Uiso 1 1 calc R . .
H35B H -0.3720 0.0951 0.1937 0.135 Uiso 1 1 calc R . .
H35C H -0.3492 0.0378 0.1600 0.135 Uiso 1 1 calc R . .
C36C C -0.3929(9) 0.0444(9) 0.0558(6) 0.077(5) Uani 1 1 d . . .
H36A H -0.4486 0.0044 0.0417 0.115 Uiso 1 1 calc R . .
H36B H -0.3584 0.0216 0.0598 0.115 Uiso 1 1 calc R . .
H36C H -0.3845 0.0706 0.0294 0.115 Uiso 1 1 calc R . .
C37C C -0.1294(10) -0.0206(9) 0.2404(7) 0.070(4) Uani 1 1 d . . .
C38C C -0.2184(10) -0.0493(9) 0.2192(8) 0.094(6) Uani 1 1 d . . .
H38A H -0.2345 -0.0425 0.1837 0.141 Uiso 1 1 calc R . .
H38B H -0.2310 -0.0204 0.2468 0.141 Uiso 1 1 calc R . .
H38C H -0.2470 -0.1033 0.2135 0.141 Uiso 1 1 calc R . .
C39C C -0.1066(14) -0.0313(11) 0.2954(9) 0.153(10) Uani 1 1 d . . .
H39A H -0.0493 -0.0130 0.3100 0.229 Uiso 1 1 calc R . .
H39B H -0.1357 -0.0854 0.2895 0.229 Uiso 1 1 calc R . .
H39C H -0.1200 -0.0024 0.3223 0.229 Uiso 1 1 calc R . .
C40C C -0.1149(13) -0.0713(9) 0.1932(10) 0.138(9) Uani 1 1 d . . .
H40A H -0.0582 -0.0558 0.2049 0.208 Uiso 1 1 calc R . .
H40B H -0.1318 -0.0640 0.1580 0.208 Uiso 1 1 calc R . .
H40C H -0.1457 -0.1250 0.1877 0.208 Uiso 1 1 calc R . .
C41C C -0.0481(10) 0.2493(8) 0.4892(6) 0.065(4) Uani 1 1 d . . .
C42C C -0.0998(13) 0.1622(9) 0.4566(9) 0.129(9) Uani 1 1 d . . .
H42A H -0.1416 0.1520 0.4227 0.193 Uiso 1 1 calc R . .
H42B H -0.1242 0.1379 0.4802 0.193 Uiso 1 1 calc R . .
H42C H -0.0664 0.1417 0.4462 0.193 Uiso 1 1 calc R . .
C43C C -0.0992(17) 0.2773(12) 0.5091(11) 0.184(14) Uani 1 1 d . . .
H43A H -0.1423 0.2688 0.4768 0.276 Uiso 1 1 calc R . .
H43B H -0.0670 0.3318 0.5317 0.276 Uiso 1 1 calc R . .
H43C H -0.1218 0.2497 0.5318 0.276 Uiso 1 1 calc R . .
C44C C 0.0166(15) 0.2617(17) 0.5395(10) 0.24(2) Uani 1 1 d . . .
H44A H 0.0508 0.2437 0.5272 0.353 Uiso 1 1 calc R . .
H44B H -0.0072 0.2334 0.5615 0.353 Uiso 1 1 calc R . .
H44C H 0.0485 0.3160 0.5626 0.353 Uiso 1 1 calc R . .
C45C C -0.0434(9) 0.3705(8) 0.1302(6) 0.061(4) Uani 1 1 d . . .
H45A H 0.0100 0.4099 0.1366 0.092 Uiso 1 1 calc R . .
H45B H -0.0804 0.3903 0.1242 0.092 Uiso 1 1 calc R . .
H45C H -0.0608 0.3261 0.0971 0.092 Uiso 1 1 calc R . .
C46C C 0.2117(9) 0.4724(8) 0.4126(6) 0.065(4) Uani 1 1 d . . .
H46A H 0.2439 0.5034 0.3953 0.097 Uiso 1 1 calc R . .
H46B H 0.2346 0.4421 0.4244 0.097 Uiso 1 1 calc R . .
H46C H 0.2111 0.5057 0.4452 0.097 Uiso 1 1 calc R . .
C1B C 0.4535(8) 0.5840(7) 0.1735(5) 0.044(3) Uani 1 1 d . . .
C2B C 0.4355(9) 0.5774(7) 0.1157(6) 0.056(4) Uani 1 1 d . . .
C3B C 0.4993(9) 0.6052(8) 0.0955(6) 0.061(4) Uani 1 1 d . . .
H3B H 0.4872 0.6027 0.0579 0.073 Uiso 1 1 calc R . .
C4B C 0.5802(10) 0.6365(8) 0.1305(7) 0.060(4) Uani 1 1 d . . .
C5B C 0.5940(9) 0.6383(8) 0.1869(6) 0.059(4) Uani 1 1 d . . .
H5B H 0.6471 0.6582 0.2113 0.070 Uiso 1 1 calc R . .
C6B C 0.5327(9) 0.6119(7) 0.2077(6) 0.050(4) Uani 1 1 d . . .
O1B O 0.3931(5) 0.5635(5) 0.1924(4) 0.055(2) Uani 1 1 d . . .
C7B C 0.3482(10) 0.5457(8) 0.0773(6) 0.067(4) Uani 1 1 d . . .
H7B1 H 0.3140 0.4987 0.0821 0.080 Uiso 1 1 calc R . .
H7B2 H 0.3444 0.5318 0.0379 0.080 Uiso 1 1 calc R . .
C8B C 0.3153(9) 0.6011(9) 0.0884(6) 0.062(4) Uani 1 1 d . . .
C9B C 0.3402(9) 0.6642(9) 0.0693(6) 0.069(4) Uani 1 1 d . . .
H9B H 0.3732 0.6683 0.0480 0.082 Uiso 1 1 calc R . .
C10B C 0.3160(10) 0.7219(8) 0.0819(7) 0.070(4) Uani 1 1 d . . .
C11B C 0.2730(10) 0.7178(9) 0.1162(6) 0.071(5) Uani 1 1 d . . .
H11B H 0.2597 0.7566 0.1266 0.086 Uiso 1 1 calc R . .
C12B C 0.2469(9) 0.6559(9) 0.1373(6) 0.066(4) Uani 1 1 d . . .
C13B C 0.2646(8) 0.5971(8) 0.1188(6) 0.055(4) Uani 1 1 d . . .
O2B O 0.2281(6) 0.5286(5) 0.1315(4) 0.060(3) Uani 1 1 d . . .
C14B C 0.1997(9) 0.6573(9) 0.1764(7) 0.074(5) Uani 1 1 d . . .
H14C H 0.1590 0.6704 0.1605 0.089 Uiso 1 1 calc R . .
H14D H 0.1715 0.6056 0.1770 0.089 Uiso 1 1 calc R . .
C15B C 0.2501(10) 0.7130(9) 0.2361(8) 0.069(5) Uani 1 1 d . . .
C16B C 0.2448(10) 0.7801(9) 0.2608(8) 0.072(5) Uani 1 1 d . . .
H16B H 0.2102 0.7912 0.2377 0.087 Uiso 1 1 calc R . .
C17B C 0.2873(12) 0.8288(10) 0.3163(9) 0.076(5) Uani 1 1 d . . .
C18B C 0.3395(10) 0.8117(9) 0.3511(7) 0.076(5) Uani 1 1 d . . .
H18B H 0.3687 0.8446 0.3892 0.091 Uiso 1 1 calc R . .
C19B C 0.3499(9) 0.7464(8) 0.3310(6) 0.057(4) Uani 1 1 d . . .
C20B C 0.3044(10) 0.6975(8) 0.2730(8) 0.066(5) Uani 1 1 d . . .
O3B O 0.3125(5) 0.6363(5) 0.2513(4) 0.059(3) Uani 1 1 d . . .
C21B C 0.4004(10) 0.7229(9) 0.3676(6) 0.071(5) Uani 1 1 d . . .
H21C H 0.3667 0.6690 0.3621 0.085 Uiso 1 1 calc R . .
H21D H 0.4162 0.7537 0.4072 0.085 Uiso 1 1 calc R . .
C22B C 0.4761(9) 0.7312(8) 0.3570(6) 0.054(4) Uani 1 1 d . . .
C23B C 0.5450(9) 0.8051(8) 0.3759(6) 0.062(4) Uani 1 1 d . . .
H23B H 0.5438 0.8477 0.3976 0.074 Uiso 1 1 calc R . .
C24B C 0.6144(9) 0.8178(8) 0.3642(6) 0.063(4) Uani 1 1 d . . .
C25B C 0.6114(9) 0.7541(8) 0.3300(6) 0.058(4) Uani 1 1 d . . .
H25B H 0.6557 0.7612 0.3194 0.069 Uiso 1 1 calc R . .
C26B C 0.5462(9) 0.6790(8) 0.3098(5) 0.056(4) Uani 1 1 d . . .
C27B C 0.4812(8) 0.6677(8) 0.3266(6) 0.051(4) Uani 1 1 d . . .
O4B O 0.4187(5) 0.5904(5) 0.3144(4) 0.054(2) Uani 1 1 d . . .
C28B C 0.5481(8) 0.6100(7) 0.2679(6) 0.053(4) Uani 1 1 d . . .
H28C H 0.6006 0.6135 0.2827 0.063 Uiso 1 1 calc R . .
H28D H 0.5070 0.5609 0.2662 0.063 Uiso 1 1 calc R . .
C29B C 0.6490(7) 0.6667(6) 0.1069(5) 0.063(4) Uani 1 1 d D . .
C30B C 0.6338(8) 0.5994(6) 0.0540(5) 0.080(5) Uani 1 1 d D . .
H30D H 0.5816 0.5798 0.0255 0.120 Uiso 1 1 calc R . .
H30E H 0.6355 0.5584 0.0657 0.120 Uiso 1 1 calc R . .
H30F H 0.6751 0.6187 0.0385 0.120 Uiso 1 1 calc R . .
C31B C 0.6483(9) 0.7342(7) 0.0871(6) 0.079(5) Uani 1 1 d D . .
H31D H 0.5961 0.7155 0.0589 0.119 Uiso 1 1 calc R . .
H31E H 0.6893 0.7518 0.0711 0.119 Uiso 1 1 calc R . .
H31F H 0.6591 0.7766 0.1194 0.119 Uiso 1 1 calc R . .
C32B C 0.7352(7) 0.6988(8) 0.1529(5) 0.084(5) Uani 1 1 d D . .
H32D H 0.7449 0.7401 0.1855 0.126 Uiso 1 1 calc R . .
H32E H 0.7758 0.7182 0.1369 0.126 Uiso 1 1 calc R . .
H32F H 0.7373 0.6579 0.1644 0.126 Uiso 1 1 calc R . .
C33B C 0.3384(9) 0.7842(7) 0.0526(5) 0.088(6) Uani 1 1 d D . .
C34B C 0.2700(12) 0.7458(10) -0.0077(6) 0.228(18) Uani 1 1 d D . .
H34D H 0.2671 0.6987 -0.0288 0.341 Uiso 1 1 calc R . .
H34E H 0.2820 0.7809 -0.0278 0.341 Uiso 1 1 calc R . .
H34F H 0.2190 0.7343 -0.0036 0.341 Uiso 1 1 calc R . .
C35B C 0.3406(12) 0.8597(9) 0.0872(7) 0.133(9) Uani 1 1 d D . .
H35D H 0.3801 0.8819 0.1252 0.199 Uiso 1 1 calc R . .
H35E H 0.2881 0.8469 0.0890 0.199 Uiso 1 1 calc R . .
H35F H 0.3548 0.8964 0.0686 0.199 Uiso 1 1 calc R . .
C36B C 0.4225(11) 0.8079(11) 0.0451(9) 0.162(11) Uani 1 1 d D . .
H36D H 0.4652 0.8327 0.0819 0.243 Uiso 1 1 calc R . .
H36E H 0.4314 0.8431 0.0250 0.243 Uiso 1 1 calc R . .
H36F H 0.4220 0.7623 0.0237 0.243 Uiso 1 1 calc R . .
C37B C 0.2768(11) 0.8992(9) 0.3432(7) 0.118(8) Uani 1 1 d D . .
C38B C 0.2875(17) 0.9498(12) 0.3054(10) 0.224(19) Uani 1 1 d D . .
H38D H 0.2500 0.9180 0.2668 0.336 Uiso 1 1 calc R . .
H38E H 0.3420 0.9713 0.3060 0.336 Uiso 1 1 calc R . .
H38F H 0.2770 0.9911 0.3200 0.336 Uiso 1 1 calc R . .
C39B C 0.3376(16) 0.9479(14) 0.4053(8) 0.42(4) Uani 1 1 d D . .
H39D H 0.3920 0.9679 0.4058 0.637 Uiso 1 1 calc R . .
H39E H 0.3295 0.9158 0.4278 0.637 Uiso 1 1 calc R . .
H39F H 0.3291 0.9902 0.4210 0.637 Uiso 1 1 calc R . .
C40B C 0.1872(12) 0.8636(14) 0.3411(11) 0.195(12) Uiso 1 1 d D . .
H40D H 0.1505 0.8315 0.3024 0.292 Uiso 1 1 calc R . .
H40E H 0.1761 0.9046 0.3550 0.292 Uiso 1 1 calc R . .
H40F H 0.1802 0.8327 0.3645 0.292 Uiso 1 1 calc R . .
C41B C 0.6941(9) 0.8996(7) 0.3939(5) 0.089(6) Uani 1 1 d D . .
C42B C 0.7121(10) 0.9246(10) 0.4598(5) 0.115(7) Uani 1 1 d D . .
H42D H 0.7192 0.8866 0.4730 0.173 Uiso 1 1 calc R . .
H42E H 0.6674 0.9283 0.4670 0.173 Uiso 1 1 calc R . .
H42F H 0.7606 0.9741 0.4795 0.173 Uiso 1 1 calc R . .
C43B C 0.6815(12) 0.9608(10) 0.3723(8) 0.179(12) Uani 1 1 d D . .
H43D H 0.6693 0.9450 0.3319 0.268 Uiso 1 1 calc R . .
H43E H 0.7301 1.0104 0.3915 0.268 Uiso 1 1 calc R . .
H43F H 0.6373 0.9648 0.3804 0.268 Uiso 1 1 calc R . .
C44B C 0.7696(10) 0.8968(11) 0.3838(8) 0.170(13) Uani 1 1 d D . .
H44D H 0.7773 0.8589 0.3968 0.255 Uiso 1 1 calc R . .
H44E H 0.8171 0.9469 0.4047 0.255 Uiso 1 1 calc R . .
H44F H 0.7605 0.8830 0.3439 0.255 Uiso 1 1 calc R . .
C45B C 0.1499(9) 0.4702(9) 0.0878(6) 0.078(5) Uani 1 1 d . . .
H45D H 0.1273 0.4261 0.0986 0.117 Uiso 1 1 calc R . .
H45E H 0.1565 0.4544 0.0522 0.117 Uiso 1 1 calc R . .
H45F H 0.1140 0.4915 0.0836 0.117 Uiso 1 1 calc R . .
C46B C 0.4248(9) 0.5674(8) 0.3627(6) 0.068(4) Uani 1 1 d . . .
H46D H 0.3811 0.5158 0.3520 0.102 Uiso 1 1 calc R . .
H46E H 0.4218 0.6026 0.3927 0.102 Uiso 1 1 calc R . .
H46F H 0.4757 0.5684 0.3757 0.102 Uiso 1 1 calc R . .
C1A C 0.1151(8) 0.1142(8) 0.1856(6) 0.054(4) Uani 1 1 d . . .
C2A C 0.0607(9) 0.0580(8) 0.1308(6) 0.060(4) Uani 1 1 d . . .
C3A C 0.0354(10) -0.0218(9) 0.1172(8) 0.077(5) Uani 1 1 d . . .
H3A H 0.0007 -0.0563 0.0803 0.093 Uiso 1 1 calc R . .
C4A C 0.0608(11) -0.0507(9) 0.1576(8) 0.074(5) Uani 1 1 d . . .
C5A C 0.1150(9) 0.0064(8) 0.2126(6) 0.063(4) Uani 1 1 d . . .
H5A H 0.1345 -0.0098 0.2407 0.075 Uiso 1 1 calc R . .
C6A C 0.1404(9) 0.0851(8) 0.2267(6) 0.055(4) Uani 1 1 d . . .
O1A O 0.1406(6) 0.1875(5) 0.1973(4) 0.059(3) Uani 1 1 d . . .
C7A C 0.0394(9) 0.0899(8) 0.0851(6) 0.064(4) Uani 1 1 d . . .
H7A1 H 0.0209 0.1256 0.0991 0.077 Uiso 1 1 calc R . .
H7A2 H -0.0045 0.0475 0.0512 0.077 Uiso 1 1 calc R . .
C8A C 0.1119(8) 0.1316(8) 0.0699(6) 0.054(4) Uani 1 1 d . . .
C9A C 0.1483(9) 0.0899(8) 0.0489(6) 0.059(4) Uani 1 1 d . . .
H9A H 0.1258 0.0377 0.0443 0.070 Uiso 1 1 calc R . .
C10A C 0.2148(9) 0.1223(9) 0.0351(6) 0.058(4) Uani 1 1 d . . .
C11A C 0.2488(8) 0.2015(8) 0.0429(6) 0.057(4) Uani 1 1 d . . .
H11A H 0.2937 0.2243 0.0331 0.068 Uiso 1 1 calc R . .
C12A C 0.2175(8) 0.2467(8) 0.0649(5) 0.051(4) Uani 1 1 d . . .
C13A C 0.1508(8) 0.2113(8) 0.0790(5) 0.049(4) Uani 1 1 d . . .
O2A O 0.1201(5) 0.2573(5) 0.1035(4) 0.050(2) Uani 1 1 d . . .
C14A C 0.2672(9) 0.3385(8) 0.0805(6) 0.060(4) Uani 1 1 d . . .
H14E H 0.2721 0.3491 0.0465 0.071 Uiso 1 1 calc R . .
H14F H 0.2384 0.3627 0.0952 0.071 Uiso 1 1 calc R . .
C15A C 0.3499(8) 0.3719(8) 0.1244(6) 0.049(4) Uani 1 1 d . . .
C16A C 0.4177(9) 0.3758(7) 0.1085(6) 0.054(4) Uani 1 1 d . . .
H16A H 0.4129 0.3690 0.0708 0.065 Uiso 1 1 calc R . .
C17A C 0.4900(9) 0.3895(7) 0.1470(6) 0.052(4) Uani 1 1 d . . .
C18A C 0.4923(8) 0.3985(7) 0.2023(6) 0.048(4) Uani 1 1 d . . .
H18A H 0.5395 0.4071 0.2288 0.058 Uiso 1 1 calc R . .
C19A C 0.4285(8) 0.3957(7) 0.2223(5) 0.043(3) Uani 1 1 d . . .
C20A C 0.3596(9) 0.3858(7) 0.1813(6) 0.049(4) Uani 1 1 d . . .
O3A O 0.2987(5) 0.3873(5) 0.1985(4) 0.054(2) Uani 1 1 d . . .
C21A C 0.4314(8) 0.3934(7) 0.2797(6) 0.050(4) Uani 1 1 d . . .
H21E H 0.4012 0.4167 0.2932 0.060 Uiso 1 1 calc R . .
H21F H 0.4873 0.4236 0.3063 0.060 Uiso 1 1 calc R . .
C22A C 0.3952(9) 0.3093(8) 0.2781(6) 0.054(4) Uani 1 1 d . . .
C23A C 0.4352(9) 0.2672(8) 0.2682(6) 0.055(4) Uani 1 1 d . . .
H23A H 0.4851 0.2915 0.2644 0.066 Uiso 1 1 calc R . .
C24A C 0.4026(9) 0.1891(8) 0.2635(6) 0.060(4) Uani 1 1 d . . .
C25A C 0.3278(9) 0.1543(9) 0.2700(6) 0.059(4) Uani 1 1 d . . .
H25A H 0.3048 0.1024 0.2663 0.071 Uiso 1 1 calc R . .
C26A C 0.2864(8) 0.1940(8) 0.2819(5) 0.048(4) Uani 1 1 d . . .
C27A C 0.3220(8) 0.2716(8) 0.2869(5) 0.050(4) Uani 1 1 d . . .
O4A O 0.2822(5) 0.3144(5) 0.2996(4) 0.051(2) Uani 1 1 d . . .
C28A C 0.2025(8) 0.1465(7) 0.2847(6) 0.061(4) Uani 1 1 d . . .
H28E H 0.2081 0.1213 0.3118 0.073 Uiso 1 1 calc R . .
H28F H 0.1831 0.1814 0.2984 0.073 Uiso 1 1 calc R . .
C29A C 0.0356(9) -0.1361(8) 0.1410(6) 0.093(6) Uani 1 1 d D . .
C30A C 0.0335(12) -0.1626(10) 0.1933(6) 0.144(9) Uani 1 1 d D . .
H30G H -0.0047 -0.1541 0.2076 0.216 Uiso 1 1 calc R . .
H30H H 0.0865 -0.1330 0.2229 0.216 Uiso 1 1 calc R . .
H30I H 0.0174 -0.2167 0.1815 0.216 Uiso 1 1 calc R . .
C31A C 0.0996(11) -0.1456(11) 0.1190(11) 0.25(2) Uani 1 1 d D . .
H31G H 0.0868 -0.1989 0.1081 0.382 Uiso 1 1 calc R . .
H31H H 0.1523 -0.1135 0.1487 0.382 Uiso 1 1 calc R . .
H31I H 0.0993 -0.1302 0.0866 0.382 Uiso 1 1 calc R . .
C32A C -0.0512(10) -0.1862(10) 0.0930(6) 0.131(8) Uani 1 1 d D . .
H32G H -0.0894 -0.1774 0.1070 0.197 Uiso 1 1 calc R . .
H32H H -0.0666 -0.2401 0.0824 0.197 Uiso 1 1 calc R . .
H32I H -0.0506 -0.1716 0.0603 0.197 Uiso 1 1 calc R . .
C33A C 0.2547(7) 0.0762(7) 0.0122(5) 0.073(5) Uani 1 1 d D . .
C34A C 0.2137(9) -0.0081(7) 0.0129(7) 0.103(6) Uani 1 1 d D . .
H34G H 0.2204 -0.0053 0.0514 0.155 Uiso 1 1 calc R . .
H34H H 0.2387 -0.0358 -0.0023 0.155 Uiso 1 1 calc R . .
H34I H 0.1569 -0.0347 -0.0100 0.155 Uiso 1 1 calc R . .
C35A C 0.2426(11) 0.0697(10) -0.0511(5) 0.119(7) Uani 1 1 d D . .
H35G H 0.1856 0.0429 -0.0737 0.178 Uiso 1 1 calc R . .
H35H H 0.2671 0.0414 -0.0661 0.178 Uiso 1 1 calc R . .
H35I H 0.2676 0.1208 -0.0524 0.178 Uiso 1 1 calc R . .
C36A C 0.3473(7) 0.1199(9) 0.0490(7) 0.152(10) Uani 1 1 d D . .
H36G H 0.3546 0.1247 0.0880 0.229 Uiso 1 1 calc R . .
H36H H 0.3724 0.1706 0.0472 0.229 Uiso 1 1 calc R . .
H36I H 0.3718 0.0912 0.0346 0.229 Uiso 1 1 calc R . .
C37A C 0.5621(6) 0.3949(6) 0.1312(4) 0.051(4) Uani 1 1 d D . .
C38A C 0.6399(7) 0.4749(6) 0.1702(5) 0.070(5) Uani 1 1 d D . .
H38G H 0.6855 0.4770 0.1608 0.106 Uiso 1 1 calc R . .
H38H H 0.6505 0.4805 0.2095 0.106 Uiso 1 1 calc R . .
H38I H 0.6315 0.5163 0.1641 0.106 Uiso 1 1 calc R . .
C39A C 0.5773(8) 0.3276(6) 0.1407(6) 0.076(5) Uani 1 1 d D . .
H39G H 0.6238 0.3313 0.1320 0.115 Uiso 1 1 calc R . .
H39H H 0.5306 0.2784 0.1160 0.115 Uiso 1 1 calc R . .
H39I H 0.5868 0.3321 0.1797 0.115 Uiso 1 1 calc R . .
C40A C 0.5464(8) 0.3860(8) 0.0669(4) 0.075(5) Uani 1 1 d D . .
H40G H 0.5930 0.3896 0.0584 0.112 Uiso 1 1 calc R . .
H40H H 0.5367 0.4266 0.0604 0.112 Uiso 1 1 calc R . .
H40I H 0.4998 0.3365 0.0427 0.112 Uiso 1 1 calc R . .
C41A C 0.4461(7) 0.1428(7) 0.2530(5) 0.070(4) Uani 1 1 d D . .
C42A C 0.3872(9) 0.0620(8) 0.2037(6) 0.124(8) Uani 1 1 d D . .
H42G H 0.4155 0.0335 0.1984 0.187 Uiso 1 1 calc R . .
H42H H 0.3680 0.0694 0.1691 0.187 Uiso 1 1 calc R . .
H42I H 0.3420 0.0335 0.2135 0.187 Uiso 1 1 calc R . .
C43A C 0.4776(11) 0.1298(10) 0.3094(5) 0.127(8) Uani 1 1 d D . .
H43G H 0.5041 0.0998 0.3033 0.191 Uiso 1 1 calc R . .
H43H H 0.4325 0.1026 0.3197 0.191 Uiso 1 1 calc R . .
H43I H 0.5152 0.1792 0.3395 0.191 Uiso 1 1 calc R . .
C44A C 0.5208(9) 0.1887(9) 0.2374(8) 0.152(10) Uani 1 1 d D . .
H44G H 0.5474 0.1587 0.2309 0.228 Uiso 1 1 calc R . .
H44H H 0.5581 0.2374 0.2682 0.228 Uiso 1 1 calc R . .
H44I H 0.5023 0.1979 0.2034 0.228 Uiso 1 1 calc R . .
C45A C 0.0589(9) 0.2597(8) 0.0640(6) 0.063(4) Uani 1 1 d . . .
H45G H 0.0411 0.2916 0.0839 0.094 Uiso 1 1 calc R . .
H45H H 0.0139 0.2080 0.0431 0.094 Uiso 1 1 calc R . .
H45I H 0.0798 0.2810 0.0380 0.094 Uiso 1 1 calc R . .
C46A C 0.3137(8) 0.3604(8) 0.3602(5) 0.058(4) Uani 1 1 d . . .
H46G H 0.2851 0.3884 0.3667 0.087 Uiso 1 1 calc R . .
H46H H 0.3704 0.3965 0.3723 0.087 Uiso 1 1 calc R . .
H46I H 0.3062 0.3268 0.3815 0.087 Uiso 1 1 calc R . .
O1_1 O 0.7370(9) 0.1215(7) 0.3192(7) 0.142(6) Uani 1 1 d D . .
C2_1 C 0.7228(13) 0.1842(11) 0.3319(10) 0.124(8) Uani 1 1 d D . .
H2A_1 H 0.7338 0.2042 0.3724 0.149 Uiso 1 1 calc R . .
H2B_1 H 0.6663 0.1668 0.3113 0.149 Uiso 1 1 calc R . .
C3_1 C 0.7751(11) 0.2466(9) 0.3158(9) 0.106(7) Uani 1 1 d D . .
H3A_1 H 0.8030 0.2962 0.3473 0.128 Uiso 1 1 calc R . .
H3B_1 H 0.7431 0.2504 0.2830 0.128 Uiso 1 1 calc R . .
C4_1 C 0.8352(9) 0.2241(9) 0.3016(7) 0.079(5) Uani 1 1 d D . .
H4A_1 H 0.8885 0.2564 0.3316 0.094 Uiso 1 1 calc R . .
H4B_1 H 0.8392 0.2289 0.2659 0.094 Uiso 1 1 calc R . .
C5_1 C 0.8002(11) 0.1393(10) 0.2970(8) 0.101(6) Uani 1 1 d D . .
H5A_1 H 0.7789 0.1054 0.2574 0.121 Uiso 1 1 calc R . .
H5B_1 H 0.8424 0.1317 0.3185 0.121 Uiso 1 1 calc R . .
O1_2 O 0.4765(8) 0.7985(8) 0.2258(5) 0.105(4) Uani 1 1 d D . .
C2_2 C 0.4643(12) 0.8613(11) 0.2494(9) 0.121(7) Uani 1 1 d D . .
H2A_2 H 0.4765 0.8735 0.2900 0.145 Uiso 1 1 calc R . .
H2B_2 H 0.4085 0.8483 0.2311 0.145 Uiso 1 1 calc R . .
C3_2 C 0.5238(14) 0.9316(12) 0.2378(10) 0.153(10) Uani 1 1 d D . .
H3A_2 H 0.4935 0.9482 0.2137 0.184 Uiso 1 1 calc R . .
H3B_2 H 0.5603 0.9750 0.2735 0.184 Uiso 1 1 calc R . .
C4_2 C 0.5725(14) 0.9039(15) 0.2077(12) 0.175(13) Uani 1 1 d D . .
H4A_2 H 0.5604 0.9045 0.1693 0.210 Uiso 1 1 calc R . .
H4B_2 H 0.6304 0.9368 0.2289 0.210 Uiso 1 1 calc R . .
C5_2 C 0.5445(12) 0.8206(13) 0.2062(9) 0.130(9) Uani 1 1 d D . .
H5A_2 H 0.5276 0.7855 0.1677 0.156 Uiso 1 1 calc R . .
H5B_2 H 0.5886 0.8184 0.2309 0.156 Uiso 1 1 calc R . .
O1_3 O 0.6967(17) 0.636(2) 0.5069(8) 0.30(2) Uani 1 1 d D . .
C2_3 C 0.7623(17) 0.6953(19) 0.5000(16) 0.27(3) Uani 1 1 d D . .
H2A_3 H 0.8021 0.6797 0.4956 0.319 Uiso 1 1 calc R . .
H2B_3 H 0.7888 0.7436 0.5326 0.319 Uiso 1 1 calc R . .
C3_3 C 0.722(2) 0.7045(15) 0.4454(13) 0.192(15) Uani 1 1 d D . .
H3A_3 H 0.7584 0.7187 0.4249 0.230 Uiso 1 1 calc R . .
H3B_3 H 0.7055 0.7433 0.4542 0.230 Uiso 1 1 calc R . .
C4_3 C 0.6460(16) 0.6206(17) 0.4100(9) 0.185(12) Uani 1 1 d D . .
H4A_3 H 0.6015 0.6232 0.3861 0.222 Uiso 1 1 calc R . .
H4B_3 H 0.6599 0.5876 0.3862 0.222 Uiso 1 1 calc R . .
C5_3 C 0.6238(15) 0.590(2) 0.4575(12) 0.31(3) Uani 1 1 d D . .
H5A_3 H 0.5801 0.5978 0.4642 0.375 Uiso 1 1 calc R . .
H5B_3 H 0.6075 0.5357 0.4469 0.375 Uiso 1 1 calc R . .
O1_4 O 0.1271(6) 0.5585(5) 0.2843(5) 0.069(3) Uani 1 1 d D . .
C2_4 C 0.0696(10) 0.5805(9) 0.2596(7) 0.091(5) Uani 1 1 d D . .
H2A_4 H 0.0185 0.5350 0.2337 0.110 Uiso 1 1 calc R . .
H2B_4 H 0.0905 0.6135 0.2390 0.110 Uiso 1 1 calc R . .
C3_4 C 0.0584(12) 0.6249(13) 0.3110(11) 0.143(11) Uani 1 1 d D . .
H3A_4 H 0.0472 0.6648 0.3037 0.172 Uiso 1 1 calc R . .
H3B_4 H 0.0143 0.5898 0.3193 0.172 Uiso 1 1 calc R . .
C4_4 C 0.1388(17) 0.6605(13) 0.3598(8) 0.171(12) Uani 1 1 d D . .
H4A_4 H 0.1751 0.7125 0.3631 0.206 Uiso 1 1 calc R . .
H4B_4 H 0.1308 0.6627 0.3957 0.206 Uiso 1 1 calc R . .
C5_4 C 0.1725(10) 0.6072(10) 0.3446(7) 0.107(7) Uani 1 1 d D . .
H5A_4 H 0.2297 0.6373 0.3514 0.128 Uiso 1 1 calc R . .
H5B_4 H 0.1665 0.5752 0.3677 0.128 Uiso 1 1 calc R . .
O1_5 O 0.390(2) 0.819(2) 0.4980(10) 0.299(19) Uani 1 1 d D . .
C2_5 C 0.338(2) 0.7998(16) 0.529(2) 0.32(3) Uani 1 1 d D . .
H2A_5 H 0.3572 0.7812 0.5574 0.380 Uiso 1 1 calc R . .
H2B_5 H 0.2828 0.7613 0.5039 0.380 Uiso 1 1 calc R . .
C3_5 C 0.346(2) 0.8816(19) 0.5571(16) 0.27(2) Uani 1 1 d D . .
H3A_5 H 0.3019 0.8854 0.5346 0.322 Uiso 1 1 calc R . .
H3B_5 H 0.3462 0.8893 0.5954 0.322 Uiso 1 1 calc R . .
C4_5 C 0.429(2) 0.9430(14) 0.5585(17) 0.254(18) Uani 1 1 d D . .
H4A_5 H 0.4207 0.9727 0.5356 0.305 Uiso 1 1 calc R . .
H4B_5 H 0.4647 0.9783 0.5973 0.305 Uiso 1 1 calc R . .
C5_5 C 0.4620(19) 0.893(2) 0.5330(18) 0.31(3) Uani 1 1 d D . .
H5A_5 H 0.4916 0.9146 0.5103 0.376 Uiso 1 1 calc R . .
H5B_5 H 0.4975 0.8871 0.5627 0.376 Uiso 1 1 calc R . .
O1_6 O 0.8563(15) 0.6358(10) 0.2959(9) 0.198(8) Uani 1 1 d D . .
C2_6 C 0.8026(12) 0.6606(15) 0.3133(11) 0.138(9) Uani 1 1 d D . .
H2A_6 H 0.8015 0.6558 0.3495 0.165 Uiso 1 1 calc R . .
H2B_6 H 0.7479 0.6289 0.2850 0.165 Uiso 1 1 calc R . .
C3_6 C 0.836(2) 0.7469(18) 0.3189(13) 0.196(16) Uani 1 1 d D . .
H3A_6 H 0.7959 0.7535 0.2942 0.235 Uiso 1 1 calc R . .
H3B_6 H 0.8528 0.7803 0.3580 0.235 Uiso 1 1 calc R . .
C4_6 C 0.9090(17) 0.7651(13) 0.3006(15) 0.224(19) Uani 1 1 d D . .
H4A_6 H 0.9034 0.7851 0.2701 0.269 Uiso 1 1 calc R . .
H4B_6 H 0.9586 0.8042 0.3325 0.269 Uiso 1 1 calc R . .
C5_6 C 0.9125(16) 0.6917(18) 0.2802(13) 0.189(14) Uani 1 1 d D . .
H5A_6 H 0.8979 0.6733 0.2391 0.227 Uiso 1 1 calc R . .
H5B_6 H 0.9669 0.7007 0.2980 0.227 Uiso 1 1 calc R . .
O1_7 O 0.9024(16) 0.5171(14) 0.1287(9) 0.198(8) Uani 1 1 d D . .
C2_7 C 0.8177(17) 0.4795(15) 0.0994(19) 0.28(3) Uani 1 1 d D . .
H2A_7 H 0.7895 0.4663 0.1251 0.340 Uiso 1 1 calc R . .
H2B_7 H 0.7999 0.4322 0.0681 0.340 Uiso 1 1 calc R . .
C3_7 C 0.7999(17) 0.536(2) 0.0770(10) 0.195(16) Uani 1 1 d D . .
H3A_7 H 0.7458 0.5274 0.0731 0.234 Uiso 1 1 calc R . .
H3B_7 H 0.8068 0.5334 0.0407 0.234 Uiso 1 1 calc R . .
C4_7 C 0.866(2) 0.6133(15) 0.126(2) 0.32(3) Uani 1 1 d D . .
H4A_7 H 0.8514 0.6219 0.1589 0.385 Uiso 1 1 calc R . .
H4B_7 H 0.8770 0.6570 0.1135 0.385 Uiso 1 1 calc R . .
C5_7 C 0.9397(16) 0.5987(14) 0.138(2) 0.37(4) Uani 1 1 d D . .
H5A_7 H 0.9671 0.6098 0.1112 0.444 Uiso 1 1 calc R . .
H5B_7 H 0.9783 0.6302 0.1763 0.444 Uiso 1 1 calc R . .
O1_8 O 0.0822(12) 0.1008(10) 0.4298(8) 0.189(8) Uani 1 1 d D . .
C2_8 C 0.0507(17) 0.0563(17) 0.4607(10) 0.175(13) Uani 1 1 d D . .
H2A_8 H -0.0024 0.0498 0.4581 0.210 Uiso 1 1 calc R . .
H2B_8 H 0.0862 0.0811 0.5006 0.210 Uiso 1 1 calc R . .
C3_8 C 0.0445(18) -0.0227(14) 0.4340(14) 0.193(14) Uani 1 1 d D . .
H3A_8 H -0.0109 -0.0616 0.4093 0.231 Uiso 1 1 calc R . .
H3B_8 H 0.0631 -0.0404 0.4633 0.231 Uiso 1 1 calc R . .
C4_8 C 0.1017(17) -0.0059(12) 0.3987(11) 0.206(18) Uani 1 1 d D . .
H4A_8 H 0.1488 -0.0104 0.4154 0.247 Uiso 1 1 calc R . .
H4B_8 H 0.0729 -0.0423 0.3595 0.247 Uiso 1 1 calc R . .
C5_8 C 0.1281(6) 0.0799(5) 0.4014(4) 0.197(16) Uani 1 1 d D . .
H5A_8 H 0.1858 0.1141 0.4227 0.236 Uiso 1 1 calc R . .
H5B_8 H 0.1150 0.0816 0.3634 0.236 Uiso 1 1 calc R . .
O1_9 O 0.5141(6) 0.2913(5) 0.5013(4) 0.294(11) Uiso 1 1 d RD . .
C2_9 C 0.5812(6) 0.3422(5) 0.4872(4) 0.242(12) Uiso 1 1 d RD . .
C3_9 C 0.4750(6) 0.3113(5) 0.4322(4) 0.136(5) Uiso 1 1 d RD . .
C4_9 C 0.4088(6) 0.2254(5) 0.4272(4) 0.165(5) Uiso 1 1 d RD . .
C5_9 C 0.4438(6) 0.2304(5) 0.4859(4) 0.291(14) Uiso 1 1 d RD . .

loop_
_atom_site_aniso_label
_atom_site_aniso_U_11
_atom_site_aniso_U_22
_atom_site_aniso_U_33
_atom_site_aniso_U_23
_atom_site_aniso_U_13
_atom_site_aniso_U_12
Sm1 0.0476(5) 0.0454(5) 0.0515(5) 0.0168(4) 0.0250(4) 0.0208(4)
Sm2 0.0511(5) 0.0464(5) 0.0565(5) 0.0201(4) 0.0278(4) 0.0187(4)
Sm3 0.0477(5) 0.0446(4) 0.0517(5) 0.0166(4) 0.0251(4) 0.0197(4)
Na1 0.128(7) 0.086(5) 0.129(6) 0.046(5) 0.056(6) 0.045(5)
N1 0.055(7) 0.033(6) 0.047(7) 0.012(5) 0.026(6) 0.009(6)
N2 0.058(8) 0.051(7) 0.051(7) 0.017(6) 0.021(6) 0.022(6)
C1C 0.050(10) 0.047(8) 0.037(9) 0.008(7) 0.031(8) 0.024(7)
C2C 0.047(9) 0.037(8) 0.047(9) 0.015(7) 0.014(8) 0.022(7)
C3C 0.046(9) 0.036(8) 0.084(12) 0.016(8) 0.029(9) 0.018(7)
C4C 0.058(11) 0.045(8) 0.051(10) 0.013(7) 0.029(9) 0.018(8)
C5C 0.052(10) 0.051(9) 0.048(9) 0.010(7) 0.021(9) 0.021(8)
C6C 0.044(9) 0.041(8) 0.074(11) 0.016(7) 0.027(9) 0.020(7)
O1C 0.055(6) 0.051(6) 0.052(6) 0.014(5) 0.021(5) 0.023(5)
C7C 0.047(9) 0.054(9) 0.061(10) 0.022(7) 0.029(8) 0.024(8)
C8C 0.048(10) 0.033(8) 0.042(8) 0.003(6) 0.021(7) 0.009(7)
C9C 0.050(10) 0.063(10) 0.043(8) 0.018(7) 0.021(7) 0.032(9)
C10C 0.041(9) 0.058(10) 0.045(8) 0.018(7) 0.020(7) 0.021(8)
C11C 0.056(10) 0.047(9) 0.050(9) 0.016(7) 0.021(8) 0.023(8)
C12C 0.052(10) 0.045(9) 0.049(9) 0.018(7) 0.028(8) 0.027(8)
C13C 0.039(9) 0.064(10) 0.047(9) 0.023(7) 0.020(7) 0.023(8)
O2C 0.053(6) 0.039(5) 0.055(6) 0.016(4) 0.025(5) 0.017(5)
C14C 0.059(10) 0.039(8) 0.053(9) 0.010(7) 0.032(8) 0.018(7)
C15C 0.045(9) 0.042(9) 0.058(10) 0.024(8) 0.018(8) 0.019(8)
C16C 0.039(9) 0.051(10) 0.068(11) 0.016(8) 0.015(8) 0.023(8)
C17C 0.048(9) 0.035(8) 0.073(10) 0.026(8) 0.027(9) 0.013(8)
C18C 0.073(12) 0.071(11) 0.077(11) 0.048(10) 0.049(10) 0.048(10)
C19C 0.050(9) 0.043(9) 0.065(10) 0.023(8) 0.027(8) 0.021(8)
C20C 0.050(9) 0.045(9) 0.049(9) 0.025(8) 0.014(8) 0.016(8)
O3C 0.044(6) 0.044(6) 0.064(6) 0.019(5) 0.025(5) 0.019(5)
C21C 0.040(9) 0.046(9) 0.089(11) 0.033(8) 0.031(9) 0.017(8)
C22C 0.041(8) 0.047(9) 0.041(8) 0.008(7) 0.021(7) 0.015(7)
C23C 0.061(10) 0.051(9) 0.060(10) 0.022(8) 0.022(9) 0.020(8)
C24C 0.050(9) 0.048(9) 0.053(9) 0.012(7) 0.027(8) 0.013(8)
C25C 0.052(10) 0.049(9) 0.064(10) 0.011(8) 0.028(8) 0.023(8)
C26C 0.049(9) 0.044(9) 0.047(9) 0.010(7) 0.015(8) 0.017(8)
C27C 0.038(8) 0.045(9) 0.044(8) 0.016(7) 0.016(7) 0.012(7)
O4C 0.046(6) 0.050(6) 0.039(5) 0.016(5) 0.017(5) 0.015(5)
C28C 0.043(9) 0.056(9) 0.058(9) 0.012(7) 0.026(8) 0.021(8)
C29C 0.058(10) 0.052(9) 0.072(11) 0.015(8) 0.046(9) 0.027(8)
C30C 0.16(2) 0.17(2) 0.28(3) 0.14(3) 0.18(2) 0.11(2)
C31C 0.113(18) 0.35(4) 0.054(12) 0.012(16) 0.021(12) 0.16(2)
C32C 0.079(14) 0.16(2) 0.107(16) -0.010(14) 0.046(12) 0.058(14)
C33C 0.045(10) 0.057(9) 0.061(10) 0.020(8) 0.013(8) 0.017(8)
C34C 0.043(9) 0.066(10) 0.084(11) 0.022(9) 0.016(9) 0.018(8)
C35C 0.069(12) 0.069(11) 0.098(13) 0.037(10) 0.020(11) 0.007(10)
C36C 0.061(11) 0.083(12) 0.067(11) 0.002(9) 0.017(9) 0.034(10)
C37C 0.069(12) 0.059(10) 0.074(11) 0.031(9) 0.026(9) 0.022(9)
C38C 0.072(14) 0.070(12) 0.139(17) 0.041(12) 0.049(12) 0.027(10)
C39C 0.16(2) 0.073(14) 0.14(2) 0.060(14) 0.007(17) 0.000(14)
C40C 0.17(2) 0.050(11) 0.25(3) 0.065(15) 0.14(2) 0.059(13)
C41C 0.072(11) 0.058(10) 0.053(10) 0.027(8) 0.026(9) 0.017(9)
C42C 0.20(2) 0.066(13) 0.148(19) 0.045(13) 0.137(19) 0.044(14)
C43C 0.32(4) 0.122(19) 0.26(3) 0.13(2) 0.26(3) 0.13(2)
C44C 0.13(2) 0.30(4) 0.118(19) 0.16(2) -0.004(18) -0.04(2)
C45C 0.062(10) 0.063(10) 0.074(10) 0.037(8) 0.042(9) 0.028(8)
C46C 0.057(11) 0.054(9) 0.065(10) 0.010(8) 0.022(9) 0.017(9)
C1B 0.047(10) 0.057(9) 0.035(9) 0.021(7) 0.031(8) 0.022(8)
C2B 0.055(11) 0.040(8) 0.057(10) 0.015(7) 0.029(9) 0.006(8)
C3B 0.061(11) 0.051(9) 0.049(9) 0.011(7) 0.021(9) 0.012(8)
C4B 0.069(12) 0.042(9) 0.075(11) 0.027(8) 0.044(10) 0.020(9)
C5B 0.073(11) 0.056(9) 0.065(11) 0.030(8) 0.042(9) 0.035(9)
C6B 0.051(10) 0.048(9) 0.061(10) 0.024(8) 0.032(9) 0.024(8)
O1B 0.054(6) 0.063(6) 0.049(6) 0.022(5) 0.024(5) 0.025(5)
C7B 0.084(13) 0.050(9) 0.061(10) 0.021(8) 0.039(10) 0.021(9)
C8B 0.054(10) 0.064(10) 0.062(10) 0.028(9) 0.020(9) 0.023(9)
C9B 0.076(12) 0.069(11) 0.049(10) 0.026(9) 0.025(9) 0.022(10)
C10B 0.074(12) 0.049(10) 0.061(11) 0.019(8) 0.013(9) 0.015(9)
C11B 0.080(12) 0.059(10) 0.069(11) 0.025(9) 0.039(10) 0.023(9)
C12B 0.063(11) 0.078(12) 0.062(10) 0.035(9) 0.027(9) 0.032(10)
C13B 0.045(9) 0.058(10) 0.065(10) 0.037(8) 0.021(8) 0.019(8)
O2B 0.057(7) 0.057(6) 0.060(6) 0.023(5) 0.022(6) 0.023(6)
C14B 0.064(11) 0.066(11) 0.089(13) 0.039(10) 0.022(11) 0.027(10)
C15B 0.072(12) 0.068(11) 0.107(15) 0.050(11) 0.062(11) 0.047(10)
C16B 0.075(12) 0.074(12) 0.089(14) 0.037(11) 0.046(11) 0.043(10)
C17B 0.098(15) 0.078(12) 0.106(15) 0.054(12) 0.054(13) 0.071(12)
C18B 0.086(13) 0.055(10) 0.081(12) 0.020(9) 0.050(11) 0.023(10)
C19B 0.068(11) 0.051(9) 0.064(10) 0.028(9) 0.035(9) 0.032(9)
C20B 0.071(12) 0.036(9) 0.098(14) 0.030(10) 0.060(12) 0.015(9)
O3B 0.055(6) 0.040(6) 0.074(7) 0.015(5) 0.027(5) 0.018(5)
C21B 0.099(13) 0.068(10) 0.066(10) 0.030(9) 0.052(10) 0.045(10)
C22B 0.070(11) 0.050(10) 0.053(9) 0.020(7) 0.036(8) 0.033(9)
C23B 0.067(11) 0.050(10) 0.057(10) 0.016(8) 0.028(9) 0.018(9)
C24B 0.063(11) 0.053(10) 0.051(9) 0.014(8) 0.015(9) 0.016(9)
C25B 0.064(11) 0.050(10) 0.051(9) 0.017(8) 0.026(8) 0.019(9)
C26B 0.063(11) 0.058(10) 0.044(9) 0.022(8) 0.023(8) 0.024(9)
C27B 0.046(9) 0.058(10) 0.058(9) 0.037(8) 0.025(8) 0.022(8)
O4B 0.057(6) 0.041(5) 0.058(6) 0.017(5) 0.033(5) 0.014(5)
C28B 0.041(9) 0.049(8) 0.064(10) 0.019(7) 0.028(8) 0.014(7)
C29B 0.079(12) 0.055(9) 0.060(10) 0.030(8) 0.038(10) 0.027(9)
C30B 0.092(13) 0.074(11) 0.083(12) 0.037(10) 0.057(11) 0.031(10)
C31B 0.093(13) 0.062(10) 0.080(12) 0.035(9) 0.047(10) 0.024(10)
C32B 0.079(13) 0.077(12) 0.095(13) 0.039(10) 0.051(12) 0.024(10)
C33B 0.119(16) 0.062(11) 0.061(11) 0.035(9) 0.025(11) 0.024(11)
C34B 0.35(4) 0.093(17) 0.096(18) 0.064(15) -0.02(2) 0.03(2)
C35B 0.21(3) 0.096(16) 0.131(18) 0.064(14) 0.093(19) 0.082(17)
C36B 0.21(3) 0.15(2) 0.22(3) 0.14(2) 0.15(2) 0.09(2)
C37B 0.122(19) 0.094(15) 0.18(2) 0.060(16) 0.072(18) 0.076(15)
C38B 0.43(6) 0.13(2) 0.26(4) 0.12(3) 0.20(4) 0.20(3)
C39B 0.77(10) 0.37(5) 0.12(2) -0.11(3) -0.09(4) 0.50(7)
C41B 0.101(15) 0.048(10) 0.066(11) 0.001(9) 0.019(11) 0.008(10)
C42B 0.097(15) 0.089(14) 0.083(14) -0.004(11) 0.005(12) 0.013(12)
C43B 0.14(2) 0.074(15) 0.18(2) 0.059(15) -0.046(17) -0.026(14)
C44B 0.071(15) 0.15(2) 0.17(2) -0.033(17) 0.057(16) -0.016(14)
C45B 0.053(11) 0.090(12) 0.070(11) 0.026(10) 0.028(10) 0.017(10)
C46B 0.081(12) 0.069(10) 0.071(11) 0.037(9) 0.041(10) 0.039(9)
C1A 0.045(9) 0.039(9) 0.068(11) 0.017(9) 0.024(9) 0.013(8)
C2A 0.061(10) 0.051(10) 0.058(10) 0.011(8) 0.033(9) 0.019(8)
C3A 0.069(12) 0.049(11) 0.089(13) -0.003(9) 0.031(10) 0.021(9)
C4A 0.083(13) 0.051(11) 0.080(13) 0.023(10) 0.025(11) 0.028(10)
C5A 0.059(10) 0.059(11) 0.067(11) 0.025(9) 0.036(9) 0.019(9)
C6A 0.058(10) 0.051(10) 0.070(11) 0.029(9) 0.038(9) 0.028(9)
O1A 0.057(6) 0.048(6) 0.066(6) 0.019(5) 0.021(5) 0.023(5)
C7A 0.062(10) 0.047(9) 0.068(10) 0.009(8) 0.030(9) 0.018(8)
C8A 0.056(10) 0.049(9) 0.046(9) 0.006(7) 0.022(8) 0.022(8)
C9A 0.054(10) 0.042(8) 0.050(9) 0.004(7) 0.014(8) 0.008(8)
C10A 0.059(10) 0.064(11) 0.050(9) 0.008(8) 0.023(8) 0.033(9)
C11A 0.051(10) 0.065(11) 0.054(9) 0.009(8) 0.028(8) 0.030(9)
C12A 0.054(10) 0.054(9) 0.038(8) 0.014(7) 0.020(8) 0.023(8)
C13A 0.059(10) 0.059(10) 0.034(8) 0.008(7) 0.032(7) 0.032(8)
O2A 0.051(6) 0.051(6) 0.042(6) 0.011(4) 0.020(5) 0.022(5)
C14A 0.067(11) 0.060(10) 0.068(10) 0.038(8) 0.042(9) 0.029(9)
C15A 0.037(9) 0.060(9) 0.058(10) 0.023(8) 0.024(8) 0.027(8)
C16A 0.058(10) 0.061(9) 0.052(9) 0.024(7) 0.033(9) 0.030(8)
C17A 0.049(10) 0.046(9) 0.057(10) 0.016(7) 0.022(8) 0.020(8)
C18A 0.034(8) 0.048(8) 0.052(9) 0.010(7) 0.022(7) 0.011(7)
C19A 0.056(10) 0.037(8) 0.027(7) 0.014(6) 0.012(7) 0.016(7)
C20A 0.066(11) 0.042(8) 0.050(10) 0.017(7) 0.036(9) 0.029(8)
O3A 0.052(6) 0.052(6) 0.054(6) 0.015(5) 0.029(5) 0.020(5)
C21A 0.033(8) 0.049(9) 0.063(10) 0.020(7) 0.025(7) 0.012(7)
C22A 0.058(10) 0.048(9) 0.045(9) 0.014(7) 0.021(8) 0.017(8)
C23A 0.062(10) 0.066(10) 0.057(10) 0.032(8) 0.036(8) 0.036(9)
C24A 0.064(11) 0.060(10) 0.060(10) 0.027(8) 0.029(9) 0.029(9)
C25A 0.058(11) 0.067(10) 0.057(10) 0.034(8) 0.021(8) 0.028(9)
C26A 0.051(9) 0.057(10) 0.045(9) 0.022(7) 0.025(7) 0.030(8)
C27A 0.054(10) 0.054(10) 0.039(8) 0.012(7) 0.012(7) 0.029(8)
O4A 0.058(6) 0.048(5) 0.050(6) 0.016(5) 0.025(5) 0.028(5)
C28A 0.062(10) 0.042(8) 0.079(11) 0.028(8) 0.034(9) 0.019(8)
C29A 0.103(16) 0.050(11) 0.105(15) 0.013(11) 0.042(14) 0.026(11)
C30A 0.19(2) 0.080(14) 0.136(19) 0.046(14) 0.002(17) 0.067(16)
C31A 0.23(3) 0.062(15) 0.52(6) 0.06(2) 0.27(4) 0.080(19)
C32A 0.21(2) 0.061(12) 0.087(14) 0.022(11) 0.062(16) 0.038(15)
C33A 0.082(13) 0.082(12) 0.071(11) 0.027(9) 0.036(10) 0.050(10)
C34A 0.116(17) 0.087(14) 0.129(16) 0.028(12) 0.060(14) 0.067(13)
C35A 0.18(2) 0.160(19) 0.107(16) 0.071(14) 0.092(16) 0.133(18)
C36A 0.064(14) 0.106(16) 0.24(3) 0.000(16) 0.011(16) 0.054(13)
C37A 0.036(8) 0.051(9) 0.062(10) 0.022(7) 0.025(7) 0.017(7)
C38A 0.044(10) 0.062(10) 0.092(12) 0.023(9) 0.037(9) 0.012(8)
C39A 0.067(11) 0.093(12) 0.095(12) 0.049(10) 0.042(10) 0.047(10)
C40A 0.071(11) 0.092(12) 0.071(11) 0.031(9) 0.040(9) 0.041(10)
C41A 0.084(12) 0.082(12) 0.080(12) 0.049(10) 0.047(10) 0.053(10)
C42A 0.137(19) 0.116(17) 0.123(17) -0.005(14) 0.038(15) 0.096(16)
C43A 0.14(2) 0.134(18) 0.15(2) 0.046(15) 0.054(16) 0.110(17)
C44A 0.16(2) 0.17(2) 0.27(3) 0.13(2) 0.17(2) 0.130(19)
C45A 0.051(10) 0.060(10) 0.071(11) 0.023(8) 0.027(9) 0.020(8)
C46A 0.060(10) 0.061(9) 0.049(9) 0.019(8) 0.026(8) 0.023(8)
O1_1 0.132(13) 0.089(10) 0.220(17) 0.080(11) 0.097(13) 0.039(10)
C2_1 0.15(2) 0.14(2) 0.18(2) 0.089(17) 0.124(18) 0.112(18)
C3_1 0.134(18) 0.074(13) 0.141(18) 0.040(12) 0.083(15) 0.061(13)
C4_1 0.057(11) 0.090(13) 0.061(11) 0.009(9) 0.024(9) 0.021(10)
C5_1 0.096(16) 0.106(16) 0.118(16) 0.033(13) 0.042(13) 0.068(14)
O1_2 0.109(11) 0.143(12) 0.091(9) 0.052(9) 0.058(8) 0.069(10)
C2_2 0.14(2) 0.13(2) 0.096(16) 0.043(15) 0.037(15) 0.074(18)
C3_2 0.13(2) 0.21(3) 0.16(2) 0.13(2) 0.039(18) 0.09(2)
C4_2 0.11(2) 0.28(4) 0.20(3) 0.15(3) 0.07(2) 0.11(3)
C5_2 0.121(19) 0.23(3) 0.113(17) 0.101(19) 0.073(16) 0.11(2)
O1_3 0.31(4) 0.62(7) 0.109(16) 0.10(3) 0.06(2) 0.38(5)
C2_3 0.20(5) 0.15(4) 0.36(7) 0.02(4) 0.13(5) 0.05(3)
C3_3 0.26(4) 0.16(3) 0.14(3) 0.05(2) 0.03(3) 0.11(3)
C4_3 0.18(3) 0.20(3) 0.20(3) 0.08(3) 0.07(3) 0.11(3)
C5_3 0.16(3) 0.62(7) 0.26(4) 0.35(5) 0.11(3) 0.16(4)
O1_4 0.066(7) 0.046(6) 0.096(8) 0.026(6) 0.031(7) 0.028(6)
C2_4 0.083(14) 0.071(12) 0.111(15) 0.039(11) 0.037(12) 0.026(11)
C3_4 0.089(17) 0.121(19) 0.25(3) 0.06(2) 0.09(2) 0.068(16)
C4_4 0.33(4) 0.14(2) 0.17(2) 0.065(19) 0.16(3) 0.18(3)
C5_4 0.100(15) 0.075(13) 0.110(17) 0.028(12) 0.046(14) 0.012(12)
O1_5 0.36(4) 0.46(6) 0.12(2) 0.06(3) 0.10(3) 0.26(4)
C2_5 0.34(6) 0.30(5) 0.47(9) 0.12(6) 0.30(7) 0.22(5)
C3_5 0.31(5) 0.18(3) 0.26(5) 0.03(3) 0.19(4) 0.06(4)
C4_5 0.26(5) 0.23(4) 0.25(4) 0.05(3) 0.14(4) 0.10(4)
C5_5 0.43(9) 0.35(7) 0.16(4) 0.01(4) 0.15(5) 0.21(7)
O1_6 0.21(2) 0.19(2) 0.20(2) 0.068(15) 0.101(18) 0.083(18)
C2_6 0.095(18) 0.17(3) 0.14(2) 0.045(19) 0.051(16) 0.063(18)
C3_6 0.34(5) 0.20(3) 0.19(3) 0.13(3) 0.16(3) 0.19(4)
C4_6 0.17(3) 0.12(2) 0.25(4) 0.08(3) -0.04(3) 0.01(2)
C5_6 0.15(2) 0.29(4) 0.29(4) 0.22(4) 0.16(3) 0.14(3)
O1_7 0.24(3) 0.21(2) 0.21(2) 0.135(18) 0.11(2) 0.12(2)
C2_7 0.11(3) 0.25(5) 0.50(8) 0.15(5) 0.08(4) 0.10(3)
C3_7 0.19(3) 0.34(5) 0.11(2) 0.07(3) 0.04(2) 0.19(4)
C4_7 0.15(3) 0.23(5) 0.39(7) -0.04(4) -0.03(4) 0.07(3)
C5_7 0.25(5) 0.10(3) 0.55(8) 0.01(4) -0.10(5) 0.09(3)
O1_8 0.25(2) 0.171(17) 0.196(18) 0.076(14) 0.134(18) 0.115(17)
C2_8 0.24(3) 0.26(4) 0.18(3) 0.18(3) 0.14(3) 0.18(3)
C3_8 0.20(3) 0.16(3) 0.26(4) 0.11(3) 0.08(3) 0.11(3)
C4_8 0.24(4) 0.31(5) 0.11(2) 0.02(2) 0.01(2) 0.23(4)
C5_8 0.16(3) 0.34(5) 0.24(4) 0.20(4) 0.13(3) 0.18(3)

loop_
_atom_type_symbol
_atom_type_description
_atom_type_scat_dispersion_real
_atom_type_scat_dispersion_imag
_atom_type_scat_source
C C 0.0033 0.0016 'International Tables Vol C Tables 4.2.6.8 and 6.1.1.4'
N N 0.0061 0.0033 'International Tables Vol C Tables 4.2.6.8 and 6.1.1.4'
O O 0.0106 0.0060 'International Tables Vol C Tables 4.2.6.8 and 6.1.1.4'
H H 0.0000 0.0000 'International Tables Vol C Tables 4.2.6.8 and 6.1.1.4'
Sm Sm -0.1638 3.4418 'International Tables Vol C Tables 4.2.6.8 and 6.1.1.4'
Na Na 0.0362 0.0249 'International Tables Vol C Tables 4.2.6.8 and 6.1.1.4'

loop_
_geom_angle_atom_site_label_1
_geom_angle_atom_site_label_2
_geom_angle_atom_site_label_3
_geom_angle
_geom_angle_site_symmetry_1
_geom_angle_site_symmetry_3
_geom_angle_publ_flag
O1A Sm1 N1 154.4(3) . . ?
O1A Sm1 N2 152.4(4) . . ?
N1 Sm1 N2 40.6(4) . . ?
O1A Sm1 O3A 116.4(3) . . ?
N1 Sm1 O3A 81.1(3) . . ?
N2 Sm1 O3A 82.5(3) . . ?
O1A Sm1 O3C 85.3(3) . . ?
N1 Sm1 O3C 77.5(3) . . ?
N2 Sm1 O3C 78.4(3) . . ?
O3A Sm1 O3C 158.1(3) . . ?
O1A Sm1 O4A 75.4(3) . . ?
N1 Sm1 O4A 89.0(4) . . ?
N2 Sm1 O4A 129.2(3) . . ?
O3A Sm1 O4A 83.7(3) . . ?
O3C Sm1 O4A 100.2(3) . . ?
O1A Sm1 O2A 78.3(3) . . ?
N1 Sm1 O2A 124.9(3) . . ?
N2 Sm1 O2A 85.5(3) . . ?
O3A Sm1 O2A 81.1(3) . . ?
O3C Sm1 O2A 107.6(3) . . ?
O4A Sm1 O2A 139.6(3) . . ?
O1A Sm1 Sm3 126.7(2) . . ?
N1 Sm1 Sm3 40.3(3) . . ?
N2 Sm1 Sm3 40.4(3) . . ?
O3A Sm1 Sm3 116.9(2) . . ?
O3C Sm1 Sm3 41.5(2) . . ?
O4A Sm1 Sm3 109.91(19) . . ?
O2A Sm1 Sm3 110.4(2) . . ?
O1A Sm1 Sm2 162.0(2) . . ?
N1 Sm1 Sm2 40.5(2) . . ?
N2 Sm1 Sm2 40.0(3) . . ?
O3A Sm1 Sm2 45.8(2) . . ?
O3C Sm1 Sm2 112.6(2) . . ?
O4A Sm1 Sm2 101.5(2) . . ?
O2A Sm1 Sm2 94.2(2) . . ?
Sm3 Sm1 Sm2 71.17(6) . . ?
N2 Sm2 O3B 115.7(4) . . ?
N2 Sm2 N1 41.0(4) . . ?
O3B Sm2 N1 113.5(3) . . ?
N2 Sm2 O1B 150.4(3) . . ?
O3B Sm2 O1B 79.7(3) . . ?
N1 Sm2 O1B 157.9(4) . . ?
N2 Sm2 O3A 79.8(3) . . ?
O3B Sm2 O3A 164.5(3) . . ?
N1 Sm2 O3A 77.6(3) . . ?
O1B Sm2 O3A 86.5(3) . . ?
N2 Sm2 O4B 133.8(3) . . ?
O3B Sm2 O4B 72.8(3) . . ?
N1 Sm2 O4B 93.0(3) . . ?
O1B Sm2 O4B 73.5(3) . . ?
O3A Sm2 O4B 96.6(3) . . ?
N2 Sm2 O2B 87.9(4) . . ?
O3B Sm2 O2B 73.0(3) . . ?
N1 Sm2 O2B 127.6(4) . . ?
O1B Sm2 O2B 72.1(3) . . ?
O3A Sm2 O2B 109.5(3) . . ?
O4B Sm2 O2B 134.9(3) . . ?
N2 Sm2 Na1 148.2(3) . . ?
O3B Sm2 Na1 39.6(3) . . ?
N1 Sm2 Na1 149.4(3) . . ?
O1B Sm2 Na1 40.1(3) . . ?
O3A Sm2 Na1 126.2(2) . . ?
O4B Sm2 Na1 67.5(3) . . ?
O2B Sm2 Na1 67.3(3) . . ?
N2 Sm2 Sm1 40.9(3) . . ?
O3B Sm2 Sm1 152.2(2) . . ?
N1 Sm2 Sm1 40.4(2) . . ?
O1B Sm2 Sm1 128.1(2) . . ?
O3A Sm2 Sm1 42.02(19) . . ?
O4B Sm2 Sm1 111.3(2) . . ?
O2B Sm2 Sm1 112.8(3) . . ?
Na1 Sm2 Sm1 168.16(13) . . ?
N2 Sm2 Sm3 26.9(3) . . ?
O3B Sm2 Sm3 98.2(2) . . ?
N1 Sm2 Sm3 27.4(3) . . ?
O1B Sm2 Sm3 174.5(2) . . ?
O3A Sm2 Sm3 96.1(2) . . ?
O4B Sm2 Sm3 110.88(19) . . ?
O2B Sm2 Sm3 102.4(2) . . ?
Na1 Sm2 Sm3 137.68(15) . . ?
Sm1 Sm2 Sm3 54.13(8) . . ?
O1C Sm3 N1 159.1(3) . . ?
O1C Sm3 N2 155.5(4) . . ?
N1 Sm3 N2 41.2(4) . . ?
O1C Sm3 O3C 108.0(3) . . ?
N1 Sm3 O3C 81.5(3) . . ?
N2 Sm3 O3C 83.0(3) . . ?
O1C Sm3 O2C 72.7(3) . . ?
N1 Sm3 O2C 127.8(3) . . ?
N2 Sm3 O2C 87.8(3) . . ?
O3C Sm3 O2C 81.6(3) . . ?
O1C Sm3 O1_4 78.9(3) . . ?
N1 Sm3 O1_4 92.1(4) . . ?
N2 Sm3 O1_4 90.5(4) . . ?
O3C Sm3 O1_4 173.1(3) . . ?
O2C Sm3 O1_4 100.4(3) . . ?
O1C Sm3 O4C 75.5(3) . . ?
N1 Sm3 O4C 88.0(3) . . ?
N2 Sm3 O4C 128.6(3) . . ?
O3C Sm3 O4C 81.2(3) . . ?
O2C Sm3 O4C 136.8(3) . . ?
O1_4 Sm3 O4C 101.4(3) . . ?
O1C Sm3 Sm1 153.2(2) . . ?
N1 Sm3 Sm1 40.8(3) . . ?
N2 Sm3 Sm1 41.4(3) . . ?
O3C Sm3 Sm1 45.3(2) . . ?
O2C Sm3 Sm1 97.0(2) . . ?
O1_4 Sm3 Sm1 127.7(2) . . ?
O4C Sm3 Sm1 98.4(2) . . ?
O1C Sm3 Sm2 152.0(2) . . ?
N1 Sm3 Sm2 27.7(3) . . ?
N2 Sm3 Sm2 26.9(3) . . ?
O3C Sm3 Sm2 100.0(2) . . ?
O2C Sm3 Sm2 110.8(2) . . ?
O1_4 Sm3 Sm2 73.1(2) . . ?
O4C Sm3 Sm2 111.1(2) . . ?
Sm1 Sm3 Sm2 54.70(6) . . ?
O1_2 Na1 O3B 126.9(6) . . ?
O1_2 Na1 O1B 149.2(6) . . ?
O3B Na1 O1B 83.9(4) . . ?
O1_2 Na1 C1B 119.1(6) . . ?
O3B Na1 C1B 114.0(5) . . ?
O1B Na1 C1B 30.1(3) . . ?
O1_2 Na1 C20B 99.7(5) . . ?
O3B Na1 C20B 27.2(3) . . ?
O1B Na1 C20B 111.1(5) . . ?
C1B Na1 C20B 141.2(5) . . ?
O1_2 Na1 C13B 110.1(6) . . ?
O3B Na1 C13B 73.7(4) . . ?
O1B Na1 C13B 74.6(5) . . ?
C1B Na1 C13B 85.0(5) . . ?
C20B Na1 C13B 81.6(5) . . ?
O1_2 Na1 C27B 111.2(6) . . ?
O3B Na1 C27B 73.1(4) . . ?
O1B Na1 C27B 75.7(4) . . ?
C1B Na1 C27B 84.6(5) . . ?
C20B Na1 C27B 81.1(5) . . ?
C13B Na1 C27B 137.2(5) . . ?
O1_2 Na1 C5_2 24.9(5) . . ?
O3B Na1 C5_2 151.7(5) . . ?
O1B Na1 C5_2 124.4(5) . . ?
C1B Na1 C5_2 94.2(5) . . ?
C20B Na1 C5_2 124.5(5) . . ?
C13B Na1 C5_2 112.0(6) . . ?
C27B Na1 C5_2 110.1(6) . . ?
O1_2 Na1 C26B 100.7(6) . . ?
O3B Na1 C26B 98.6(4) . . ?
O1B Na1 C26B 72.0(4) . . ?
C1B Na1 C26B 68.1(4) . . ?
C20B Na1 C26B 106.7(5) . . ?
C13B Na1 C26B 146.4(5) . . ?
C27B Na1 C26B 26.2(3) . . ?
C5_2 Na1 C26B 90.5(5) . . ?
O1_2 Na1 Sm2 168.5(5) . . ?
O3B Na1 Sm2 41.6(3) . . ?
O1B Na1 Sm2 42.3(3) . . ?
C1B Na1 Sm2 72.4(3) . . ?
C20B Na1 Sm2 68.8(3) . . ?
C13B Na1 Sm2 68.8(3) . . ?
C27B Na1 Sm2 68.5(3) . . ?
C5_2 Na1 Sm2 166.6(4) . . ?
C26B Na1 Sm2 83.7(3) . . ?
N2 N1 Sm3 69.4(6) . . ?
N2 N1 Sm1 70.5(5) . . ?
Sm3 N1 Sm1 98.9(4) . . ?
N2 N1 Sm2 68.7(5) . . ?
Sm3 N1 Sm2 124.9(5) . . ?
Sm1 N1 Sm2 99.1(4) . . ?
N1 N2 Sm3 69.4(5) . . ?
N1 N2 Sm2 70.4(5) . . ?
Sm3 N2 Sm2 126.2(5) . . ?
N1 N2 Sm1 68.9(5) . . ?
Sm3 N2 Sm1 98.2(4) . . ?
Sm2 N2 Sm1 99.1(4) . . ?
O1C C1C C2C 121.9(11) . . ?
O1C C1C C6C 118.4(12) . . ?
C2C C1C C6C 119.7(11) . . ?
C3C C2C C1C 119.8(12) . . ?
C3C C2C C7C 121.2(13) . . ?
C1C C2C C7C 118.9(11) . . ?
C2C C3C C4C 122.3(14) . . ?
C5C C4C C3C 116.2(12) . . ?
C5C C4C C29C 122.6(13) . . ?
C3C C4C C29C 121.3(14) . . ?
C4C C5C C6C 124.5(13) . . ?
C5C C6C C1C 117.4(13) . . ?
C5C C6C C28C 121.1(12) . . ?
C1C C6C C28C 121.5(11) . . ?
C1C O1C Sm3 177.5(8) . . ?
C2C C7C C8C 115.5(11) . . ?
C9C C8C C13C 119.1(12) . . ?
C9C C8C C7C 118.0(12) . . ?
C13C C8C C7C 122.8(12) . . ?
C8C C9C C10C 121.4(12) . . ?
C11C C10C C9C 115.8(12) . . ?
C11C C10C C33C 121.1(12) . . ?
C9C C10C C33C 123.2(12) . . ?
C12C C11C C10C 123.8(12) . . ?
C11C C12C C13C 118.6(12) . . ?
C11C C12C C14C 119.6(11) . . ?
C13C C12C C14C 121.8(12) . . ?
C8C C13C C12C 120.7(12) . . ?
C8C C13C O2C 120.3(12) . . ?
C12C C13C O2C 118.9(11) . . ?
C13C O2C C45C 111.3(10) . . ?
C13C O2C Sm3 128.5(7) . . ?
C45C O2C Sm3 120.1(7) . . ?
C12C C14C C15C 111.3(10) . . ?
C16C C15C C20C 119.0(12) . . ?
C16C C15C C14C 122.9(13) . . ?
C20C C15C C14C 117.9(11) . . ?
C15C C16C C17C 126.0(13) . . ?
C16C C17C C18C 113.8(12) . . ?
C16C C17C C37C 122.9(13) . . ?
C18C C17C C37C 123.1(13) . . ?
C17C C18C C19C 124.1(13) . . ?
C20C C19C C18C 118.6(13) . . ?
C20C C19C C21C 120.2(12) . . ?
C18C C19C C21C 121.1(13) . . ?
O3C C20C C19C 119.9(12) . . ?
O3C C20C C15C 121.2(11) . . ?
C19C C20C C15C 118.6(12) . . ?
C20C O3C Sm3 143.5(8) . . ?
C20C O3C Sm1 123.2(8) . . ?
Sm3 O3C Sm1 93.2(3) . . ?
C19C C21C C22C 111.2(11) . . ?
C27C C22C C23C 118.0(12) . . ?
C27C C22C C21C 122.2(11) . . ?
C23C C22C C21C 119.7(12) . . ?
C24C C23C C22C 123.5(13) . . ?
C23C C24C C25C 116.6(12) . . ?
C23C C24C C41C 120.5(13) . . ?
C25C C24C C41C 122.9(12) . . ?
C26C C25C C24C 123.7(12) . . ?
C25C C26C C27C 116.3(12) . . ?
C25C C26C C28C 120.3(12) . . ?
C27C C26C C28C 123.3(12) . . ?
C22C C27C O4C 120.4(11) . . ?
C22C C27C C26C 121.3(11) . . ?
O4C C27C C26C 118.4(11) . . ?
C27C O4C C46C 113.6(9) . . ?
C27C O4C Sm3 124.5(7) . . ?
C46C O4C Sm3 122.0(7) . . ?
C26C C28C C6C 112.3(11) . . ?
C31C C29C C30C 111.7(17) . . ?
C31C C29C C4C 114.3(13) . . ?
C30C C29C C4C 108.3(13) . . ?
C31C C29C C32C 110.3(15) . . ?
C30C C29C C32C 104.2(16) . . ?
C4C C29C C32C 107.5(12) . . ?
C34C C33C C36C 106.7(12) . . ?
C34C C33C C35C 110.4(12) . . ?
C36C C33C C35C 107.8(12) . . ?
C34C C33C C10C 112.0(11) . . ?
C36C C33C C10C 110.8(11) . . ?
C35C C33C C10C 109.1(12) . . ?
C39C C37C C38C 108.0(15) . . ?
C39C C37C C17C 113.2(14) . . ?
C38C C37C C17C 111.5(14) . . ?
C39C C37C C40C 111.9(17) . . ?
C38C C37C C40C 105.8(15) . . ?
C17C C37C C40C 106.3(12) . . ?
C44C C41C C43C 108.4(18) . . ?
C44C C41C C42C 107.1(18) . . ?
C43C C41C C42C 108.0(16) . . ?
C44C C41C C24C 109.5(14) . . ?
C43C C41C C24C 112.5(14) . . ?
C42C C41C C24C 111.2(12) . . ?
O1B C1B C6B 122.9(11) . . ?
O1B C1B C2B 118.0(13) . . ?
C6B C1B C2B 119.1(11) . . ?
O1B C1B Na1 58.5(6) . . ?
C6B C1B Na1 104.8(9) . . ?
C2B C1B Na1 105.5(9) . . ?
C3B C2B C1B 119.5(14) . . ?
C3B C2B C7B 120.8(13) . . ?
C1B C2B C7B 119.6(12) . . ?
C4B C3B C2B 121.8(13) . . ?
C3B C4B C5B 116.0(12) . . ?
C3B C4B C29B 120.4(13) . . ?
C5B C4B C29B 123.6(14) . . ?
C6B C5B C4B 123.3(15) . . ?
C1B C6B C5B 120.2(13) . . ?
C1B C6B C28B 117.2(11) . . ?
C5B C6B C28B 122.7(13) . . ?
C1B O1B Na1 91.3(7) . . ?
C1B O1B Sm2 170.8(8) . . ?
Na1 O1B Sm2 97.6(4) . . ?
C2B C7B C8B 114.7(12) . . ?
C13B C8B C9B 116.3(14) . . ?
C13B C8B C7B 124.4(13) . . ?
C9B C8B C7B 119.2(14) . . ?
C10B C9B C8B 122.0(14) . . ?
C11B C10B C9B 117.9(14) . . ?
C11B C10B C33B 124.2(15) . . ?
C9B C10B C33B 117.9(14) . . ?
C10B C11B C12B 122.5(15) . . ?
C13B C12B C11B 117.2(14) . . ?
C13B C12B C14B 124.4(14) . . ?
C11B C12B C14B 118.4(15) . . ?
C12B C13B C8B 123.3(13) . . ?
C12B C13B O2B 118.3(12) . . ?
C8B C13B O2B 118.3(13) . . ?
C12B C13B Na1 87.3(9) . . ?
C8B C13B Na1 85.6(9) . . ?
O2B C13B Na1 98.0(8) . . ?
C13B O2B C45B 112.5(11) . . ?
C13B O2B Sm2 125.8(8) . . ?
C45B O2B Sm2 121.6(8) . . ?
C15B C14B C12B 114.5(13) . . ?
C16B C15B C20B 116.8(16) . . ?
C16B C15B C14B 123.4(16) . . ?
C20B C15B C14B 119.7(14) . . ?
C17B C16B C15B 123.8(16) . . ?
C16B C17B C18B 117.9(14) . . ?
C16B C17B C37B 122.8(16) . . ?
C18B C17B C37B 119.3(17) . . ?
C17B C18B C19B 123.2(15) . . ?
C18B C19B C20B 116.8(15) . . ?
C18B C19B C21B 124.9(14) . . ?
C20B C19B C21B 118.1(13) . . ?
O3B C20B C19B 119.8(16) . . ?
O3B C20B C15B 118.7(15) . . ?
C19B C20B C15B 121.5(14) . . ?
O3B C20B Na1 50.1(6) . . ?
C19B C20B Na1 108.0(10) . . ?
C15B C20B Na1 107.6(10) . . ?
C20B O3B Na1 102.7(8) . . ?
C20B O3B Sm2 158.5(8) . . ?
Na1 O3B Sm2 98.8(4) . . ?
C19B C21B C22B 116.2(11) . . ?
C23B C22B C27B 116.6(12) . . ?
C23B C22B C21B 120.6(12) . . ?
C27B C22B C21B 122.8(13) . . ?
C24B C23B C22B 123.7(13) . . ?
C25B C24B C23B 115.7(13) . . ?
C25B C24B C41B 122.8(14) . . ?
C23B C24B C41B 121.2(13) . . ?
C24B C25B C26B 124.3(14) . . ?
C27B C26B C25B 118.2(13) . . ?
C27B C26B C28B 122.2(13) . . ?
C25B C26B C28B 119.6(12) . . ?
C27B C26B Na1 69.5(8) . . ?
C25B C26B Na1 102.4(9) . . ?
C28B C26B Na1 97.1(8) . . ?
C26B C27B C22B 120.8(13) . . ?
C26B C27B O4B 120.2(12) . . ?
C22B C27B O4B 119.0(11) . . ?
C26B C27B Na1 84.3(8) . . ?
C22B C27B Na1 88.9(8) . . ?
O4B C27B Na1 98.3(8) . . ?
C46B O4B C27B 113.4(10) . . ?
C46B O4B Sm2 119.5(8) . . ?
C27B O4B Sm2 125.5(7) . . ?
C6B C28B C26B 111.7(11) . . ?
C4B C29B C30B 109.6(10) . . ?
C4B C29B C32B 112.3(10) . . ?
C30B C29B C32B 108.9(8) . . ?
C4B C29B C31B 109.1(10) . . ?
C30B C29B C31B 108.5(7) . . ?
C32B C29B C31B 108.3(8) . . ?
C34B C33B C35B 108.9(8) . . ?
C34B C33B C36B 108.7(8) . . ?
C35B C33B C36B 108.4(8) . . ?
C34B C33B C10B 106.4(11) . . ?
C35B C33B C10B 111.5(12) . . ?
C36B C33B C10B 112.9(12) . . ?
C39B C37B C17B 111.3(14) . . ?
C39B C37B C38B 111.0(9) . . ?
C17B C37B C38B 108.9(13) . . ?
C39B C37B C40B 110.8(9) . . ?
C17B C37B C40B 105.7(15) . . ?
C38B C37B C40B 108.9(9) . . ?
C43B C41B C24B 110.7(12) . . ?
C43B C41B C44B 109.3(8) . . ?
C24B C41B C44B 112.5(12) . . ?
C43B C41B C42B 109.4(8) . . ?
C24B C41B C42B 106.8(11) . . ?
C44B C41B C42B 108.0(8) . . ?
O1A C1A C2A 122.1(14) . . ?
O1A C1A C6A 122.1(13) . . ?
C2A C1A C6A 115.8(13) . . ?
C3A C2A C1A 122.1(15) . . ?
C3A C2A C7A 121.8(14) . . ?
C1A C2A C7A 115.7(12) . . ?
C2A C3A C4A 122.3(15) . . ?
C3A C4A C5A 115.1(14) . . ?
C3A C4A C29A 120.9(15) . . ?
C5A C4A C29A 123.8(16) . . ?
C6A C5A C4A 123.4(15) . . ?
C5A C6A C1A 121.3(14) . . ?
C5A C6A C28A 123.1(14) . . ?
C1A C6A C28A 115.3(12) . . ?
C1A O1A Sm1 178.0(10) . . ?
C2A C7A C8A 111.1(12) . . ?
C13A C8A C9A 116.1(12) . . ?
C13A C8A C7A 125.3(12) . . ?
C9A C8A C7A 118.4(12) . . ?
C10A C9A C8A 123.1(13) . . ?
C9A C10A C11A 118.0(12) . . ?
C9A C10A C33A 122.8(13) . . ?
C11A C10A C33A 119.2(12) . . ?
C12A C11A C10A 122.0(12) . . ?
C11A C12A C13A 117.7(13) . . ?
C11A C12A C14A 118.5(12) . . ?
C13A C12A C14A 123.3(12) . . ?
C12A C13A O2A 118.3(12) . . ?
C12A C13A C8A 123.0(12) . . ?
O2A C13A C8A 118.7(11) . . ?
C45A O2A C13A 114.6(9) . . ?
C45A O2A Sm1 131.4(7) . . ?
C13A O2A Sm1 113.9(7) . . ?
C15A C14A C12A 109.8(11) . . ?
C20A C15A C16A 117.6(13) . . ?
C20A C15A C14A 119.7(12) . . ?
C16A C15A C14A 121.6(12) . . ?
C17A C16A C15A 123.1(12) . . ?
C16A C17A C18A 115.1(12) . . ?
C16A C17A C37A 123.9(12) . . ?
C18A C17A C37A 121.1(12) . . ?
C17A C18A C19A 125.9(13) . . ?
C20A C19A C18A 115.0(11) . . ?
C20A C19A C21A 122.8(12) . . ?
C18A C19A C21A 121.7(12) . . ?
O3A C20A C15A 119.1(13) . . ?
O3A C20A C19A 117.8(11) . . ?
C15A C20A C19A 123.0(12) . . ?
C20A O3A Sm1 146.2(7) . . ?
C20A O3A Sm2 121.6(7) . . ?
Sm1 O3A Sm2 92.2(3) . . ?
C19A C21A C22A 111.2(10) . . ?
C23A C22A C27A 117.0(12) . . ?
C23A C22A C21A 120.3(12) . . ?
C27A C22A C21A 122.7(13) . . ?
C22A C23A C24A 122.3(13) . . ?
C25A C24A C23A 117.5(13) . . ?
C25A C24A C41A 119.9(12) . . ?
C23A C24A C41A 122.7(12) . . ?
C24A C25A C26A 122.8(13) . . ?
C25A C26A C27A 117.4(12) . . ?
C25A C26A C28A 116.7(12) . . ?
C27A C26A C28A 125.8(12) . . ?
O4A C27A C26A 119.2(12) . . ?
O4A C27A C22A 118.0(12) . . ?
C26A C27A C22A 122.8(12) . . ?
C27A O4A C46A 112.4(10) . . ?
C27A O4A Sm1 118.3(7) . . ?
C46A O4A Sm1 128.8(7) . . ?
C6A C28A C26A 112.1(11) . . ?
C4A C29A C31A 105.8(12) . . ?
C4A C29A C32A 109.8(13) . . ?
C31A C29A C32A 110.9(8) . . ?
C4A C29A C30A 111.5(12) . . ?
C31A C29A C30A 110.5(9) . . ?
C32A C29A C30A 108.4(8) . . ?
C10A C33A C36A 109.7(11) . . ?
C10A C33A C35A 108.1(11) . . ?
C36A C33A C35A 109.6(8) . . ?
C10A C33A C34A 111.2(10) . . ?
C36A C33A C34A 109.9(8) . . ?
C35A C33A C34A 108.3(8) . . ?
C17A C37A C38A 110.2(9) . . ?
C17A C37A C39A 108.6(9) . . ?
C38A C37A C39A 109.0(7) . . ?
C17A C37A C40A 111.7(10) . . ?
C38A C37A C40A 108.9(7) . . ?
C39A C37A C40A 108.4(7) . . ?
C24A C41A C42A 110.9(11) . . ?
C24A C41A C43A 108.3(11) . . ?
C42A C41A C43A 109.0(8) . . ?
C24A C41A C44A 110.6(10) . . ?
C42A C41A C44A 109.3(8) . . ?
C43A C41A C44A 108.8(8) . . ?
C2_1 O1_1 C5_1 109.5(11) . . ?
O1_1 C2_1 C3_1 110.7(12) . . ?
C2_1 C3_1 C4_1 105.7(11) . . ?
C3_1 C4_1 C5_1 104.0(10) . . ?
O1_1 C5_1 C4_1 108.3(11) . . ?
C2_2 O1_2 C5_2 113.7(13) . . ?
C2_2 O1_2 Na1 127.6(11) . . ?
C5_2 O1_2 Na1 118.7(12) . . ?
O1_2 C2_2 C3_2 105.8(13) . . ?
C4_2 C3_2 C2_2 107.3(14) . . ?
C5_2 C4_2 C3_2 104.7(14) . . ?
O1_2 C5_2 C4_2 107.6(13) . . ?
O1_2 C5_2 Na1 36.4(8) . . ?
C4_2 C5_2 Na1 143.6(11) . . ?
C5_3 O1_3 C2_3 115.4(16) . . ?
O1_3 C2_3 C3_3 104.4(18) . . ?
C2_3 C3_3 C4_3 102.7(17) . . ?
C5_3 C4_3 C3_3 103.1(16) . . ?
O1_3 C5_3 C4_3 104.4(15) . . ?
C2_4 O1_4 C5_4 110.3(10) . . ?
C2_4 O1_4 Sm3 122.3(9) . . ?
C5_4 O1_4 Sm3 110.8(9) . . ?
O1_4 C2_4 C3_4 104.7(12) . . ?
C4_4 C3_4 C2_4 104.3(12) . . ?
C5_4 C4_4 C3_4 104.7(13) . . ?
O1_4 C5_4 C4_4 107.5(12) . . ?
C2_5 O1_5 C5_5 109(2) . . ?
O1_5 C2_5 C3_5 99.8(18) . . ?
C4_5 C3_5 C2_5 106.2(17) . . ?
C5_5 C4_5 C3_5 102.4(17) . . ?
O1_5 C5_5 C4_5 103(2) . . ?
C5_6 O1_6 C2_6 112.0(15) . . ?
O1_6 C2_6 C3_6 107.0(14) . . ?
C4_6 C3_6 C2_6 104.2(14) . . ?
C5_6 C4_6 C3_6 108.3(15) . . ?
O1_6 C5_6 C4_6 106.9(15) . . ?
C2_7 O1_7 C5_7 111.0(16) . . ?
O1_7 C2_7 C3_7 106.9(17) . . ?
C2_7 C3_7 C4_7 99.5(18) . . ?
C3_7 C4_7 C5_7 101.1(18) . . ?
O1_7 C5_7 C4_7 103.0(19) . . ?
C2_8 O1_8 C5_8 116.3(14) . . ?
O1_8 C2_8 C3_8 106.2(15) . . ?
C2_8 C3_8 C4_8 103.8(14) . . ?
C5_8 C4_8 C3_8 105.7(12) . . ?
O1_8 C5_8 C4_8 103.3(12) . . ?
C5_9 O1_9 C2_9 150.8 . . ?
O1_9 C2_9 C3_9 68.4 . . ?
C4_9 C3_9 C2_9 108.9 . . ?
C5_9 C4_9 C3_9 99.0 . . ?
O1_9 C5_9 C4_9 98.2 . . ?

loop_
_geom_bond_atom_site_label_1
_geom_bond_atom_site_label_2
_geom_bond_distance
_geom_bond_site_symmetry_2
_geom_bond_publ_flag
Sm1 O1A 2.275(9) . ?
Sm1 N1 2.317(10) . ?
Sm1 N2 2.340(11) . ?
Sm1 O3A 2.363(9) . ?
Sm1 O3C 2.495(8) . ?
Sm1 O4A 2.582(9) . ?
Sm1 O2A 2.630(9) . ?
Sm1 Sm3 3.503(3) . ?
Sm1 Sm2 3.528(4) . ?
Sm2 N2 2.295(11) . ?
Sm2 O3B 2.323(9) . ?
Sm2 N1 2.320(10) . ?
Sm2 O1B 2.350(9) . ?
Sm2 O3A 2.530(9) . ?
Sm2 O4B 2.589(10) . ?
Sm2 O2B 2.609(9) . ?
Sm2 Na1 3.460(8) . ?
Sm2 Sm3 4.091(4) . ?
Sm3 O1C 2.282(9) . ?
Sm3 N1 2.294(11) . ?
Sm3 N2 2.293(10) . ?
Sm3 O3C 2.324(8) . ?
Sm3 O2C 2.543(10) . ?
Sm3 O1_4 2.565(9) . ?
Sm3 O4C 2.585(8) . ?
Na1 O1_2 2.062(15) . ?
Na1 O3B 2.233(12) . ?
Na1 O1B 2.248(11) . ?
Na1 C1B 2.635(15) . ?
Na1 C20B 2.840(16) . ?
Na1 C13B 2.933(17) . ?
Na1 C27B 2.923(15) . ?
Na1 C5_2 3.05(2) . ?
Na1 C26B 3.105(17) . ?
N1 N2 1.615(15) . ?
C1C O1C 1.330(14) . ?
C1C C2C 1.387(17) . ?
C1C C6C 1.425(17) . ?
C2C C3C 1.401(17) . ?
C2C C7C 1.522(17) . ?
C3C C4C 1.401(18) . ?
C4C C5C 1.378(18) . ?
C4C C29C 1.544(18) . ?
C5C C6C 1.401(17) . ?
C6C C28C 1.528(18) . ?
C7C C8C 1.559(17) . ?
C8C C9C 1.396(17) . ?
C8C C13C 1.398(17) . ?
C9C C10C 1.461(18) . ?
C10C C11C 1.399(17) . ?
C10C C33C 1.553(18) . ?
C11C C12C 1.380(17) . ?
C12C C13C 1.422(17) . ?
C12C C14C 1.539(17) . ?
C13C O2C 1.414(15) . ?
O2C C45C 1.484(14) . ?
C14C C15C 1.522(18) . ?
C15C C16C 1.383(17) . ?
C15C C20C 1.429(18) . ?
C16C C17C 1.396(18) . ?
C17C C18C 1.410(19) . ?
C17C C37C 1.558(19) . ?
C18C C19C 1.429(18) . ?
C19C C20C 1.417(18) . ?
C19C C21C 1.511(19) . ?
C20C O3C 1.347(14) . ?
C21C C22C 1.539(17) . ?
C22C C27C 1.399(17) . ?
C22C C23C 1.405(17) . ?
C23C C24C 1.369(17) . ?
C24C C25C 1.413(18) . ?
C24C C41C 1.539(18) . ?
C25C C26C 1.403(17) . ?
C26C C27C 1.424(17) . ?
C26C C28C 1.511(18) . ?
C27C O4C 1.426(14) . ?
O4C C46C 1.438(15) . ?
C29C C31C 1.44(2) . ?
C29C C30C 1.55(2) . ?
C29C C32C 1.56(2) . ?
C33C C34C 1.563(19) . ?
C33C C36C 1.566(18) . ?
C33C C35C 1.553(19) . ?
C37C C39C 1.48(2) . ?
C37C C38C 1.49(2) . ?
C37C C40C 1.57(2) . ?
C41C C44C 1.48(3) . ?
C41C C43C 1.47(2) . ?
C41C C42C 1.52(2) . ?
C1B O1B 1.323(14) . ?
C1B C6B 1.377(18) . ?
C1B C2B 1.417(18) . ?
C2B C3B 1.411(18) . ?
C2B C7B 1.52(2) . ?
C3B C4B 1.398(19) . ?
C4B C5B 1.412(19) . ?
C4B C29B 1.552(17) . ?
C5B C6B 1.379(17) . ?
C6B C28B 1.529(18) . ?
C7B C8B 1.514(19) . ?
C8B C13B 1.390(18) . ?
C8B C9B 1.418(19) . ?
C9B C10B 1.44(2) . ?
C10B C11B 1.348(19) . ?
C10B C33B 1.583(19) . ?
C11B C12B 1.43(2) . ?
C12B C13B 1.391(19) . ?
C12B C14B 1.52(2) . ?
C13B O2B 1.432(15) . ?
O2B C45B 1.449(16) . ?
C14B C15B 1.49(2) . ?
C15B C16B 1.42(2) . ?
C15B C20B 1.44(2) . ?
C16B C17B 1.36(2) . ?
C17B C18B 1.41(2) . ?
C17B C37B 1.56(2) . ?
C18B C19B 1.43(2) . ?
C19B C20B 1.41(2) . ?
C19B C21B 1.50(2) . ?
C20B O3B 1.331(16) . ?
C21B C22B 1.508(19) . ?
C22B C23B 1.409(18) . ?
C22B C27B 1.406(18) . ?
C23B C24B 1.387(19) . ?
C24B C25B 1.360(18) . ?
C24B C41B 1.579(19) . ?
C25B C26B 1.392(18) . ?
C26B C27B 1.379(18) . ?
C26B C28B 1.585(18) . ?
C27B O4B 1.438(15) . ?
O4B C46B 1.428(15) . ?
C29B C30B 1.566(9) . ?
C29B C32B 1.573(9) . ?
C29B C31B 1.576(9) . ?
C33B C34B 1.562(10) . ?
C33B C35B 1.568(9) . ?
C33B C36B 1.578(9) . ?
C37B C39B 1.544(10) . ?
C37B C38B 1.562(10) . ?
C37B C40B 1.568(10) . ?
C41B C43B 1.558(9) . ?
C41B C44B 1.572(9) . ?
C41B C42B 1.571(9) . ?
C1A O1A 1.292(15) . ?
C1A C2A 1.415(19) . ?
C1A C6A 1.420(19) . ?
C2A C3A 1.41(2) . ?
C2A C7A 1.53(2) . ?
C3A C4A 1.40(2) . ?
C4A C5A 1.42(2) . ?
C4A C29A 1.52(2) . ?
C5A C6A 1.391(18) . ?
C6A C28A 1.524(19) . ?
C7A C8A 1.512(18) . ?
C8A C13A 1.408(17) . ?
C8A C9A 1.407(18) . ?
C9A C10A 1.364(18) . ?
C10A C11A 1.407(19) . ?
C10A C33A 1.547(17) . ?
C11A C12A 1.388(17) . ?
C12A C13A 1.380(17) . ?
C12A C14A 1.601(18) . ?
C13A O2A 1.414(14) . ?
O2A C45A 1.407(16) . ?
C14A C15A 1.497(19) . ?
C15A C20A 1.384(17) . ?
C15A C16A 1.449(17) . ?
C16A C17A 1.398(18) . ?
C17A C18A 1.388(17) . ?
C17A C37A 1.520(17) . ?
C18A C19A 1.438(17) . ?
C19A C20A 1.410(18) . ?
C19A C21A 1.486(16) . ?
C20A O3A 1.369(14) . ?
C21A C22A 1.544(17) . ?
C22A C23A 1.396(18) . ?
C22A C27A 1.414(18) . ?
C23A C24A 1.408(18) . ?
C24A C25A 1.403(19) . ?
C24A C41A 1.526(18) . ?
C25A C26A 1.390(18) . ?
C26A C27A 1.395(18) . ?
C26A C28A 1.545(18) . ?
C27A O4A 1.418(15) . ?
O4A C46A 1.455(14) . ?
C29A C31A 1.546(9) . ?
C29A C32A 1.568(10) . ?
C29A C30A 1.571(9) . ?
C33A C36A 1.562(10) . ?
C33A C35A 1.567(9) . ?
C33A C34A 1.569(9) . ?
C37A C38A 1.569(9) . ?
C37A C39A 1.573(9) . ?
C37A C40A 1.574(9) . ?
C41A C42A 1.563(10) . ?
C41A C43A 1.571(9) . ?
C41A C44A 1.571(9) . ?
O1_1 C2_1 1.396(14) . ?
O1_1 C5_1 1.425(14) . ?
C2_1 C3_1 1.480(15) . ?
C3_1 C4_1 1.508(15) . ?
C4_1 C5_1 1.533(15) . ?
O1_2 C2_2 1.420(15) . ?
O1_2 C5_2 1.462(15) . ?
C2_2 C3_2 1.569(17) . ?
C3_2 C4_2 1.553(17) . ?
C4_2 C5_2 1.537(17) . ?
O1_3 C5_3 1.427(18) . ?
O1_3 C2_3 1.428(19) . ?
C2_3 C3_3 1.542(19) . ?
C3_3 C4_3 1.584(18) . ?
C4_3 C5_3 1.565(17) . ?
O1_4 C2_4 1.441(14) . ?
O1_4 C5_4 1.458(14) . ?
C2_4 C3_4 1.540(16) . ?
C3_4 C4_4 1.516(17) . ?
C4_4 C5_4 1.507(16) . ?
O1_5 C2_5 1.418(19) . ?
O1_5 C5_5 1.437(19) . ?
C2_5 C3_5 1.579(19) . ?
C3_5 C4_5 1.556(19) . ?
C4_5 C5_5 1.531(19) . ?
O1_6 C5_6 1.429(16) . ?
O1_6 C2_6 1.447(16) . ?
C2_6 C3_6 1.556(17) . ?
C3_6 C4_6 1.525(18) . ?
C4_6 C5_6 1.502(18) . ?
O1_7 C2_7 1.412(18) . ?
O1_7 C5_7 1.445(18) . ?
C2_7 C3_7 1.523(19) . ?
C3_7 C4_7 1.544(19) . ?
C4_7 C5_7 1.557(19) . ?
O1_8 C2_8 1.390(16) . ?
O1_8 C5_8 1.413(14) . ?
C2_8 C3_8 1.538(18) . ?
C3_8 C4_8 1.578(18) . ?
C4_8 C5_8 1.583(18) . ?
O1_9 C5_9 1.2976 . ?
O1_9 C2_9 1.4783 . ?
C2_9 C3_9 1.9628 . ?
C3_9 C4_9 1.6390 . ?
C4_9 C5_9 1.4761 . ?
